data_4065576
loop_
_publ_author_name
'Sakamoto, Mayumi'
'Ohki, Yasuhiro'
'Tatsumi, Kazuyuki'

_publ_section_title
;
 Synthesis and Reactions of Coordinatively Unsaturated Half-Sandwich
 Rhodium and Iridium Complexes Having a 2,6-Dimesitylbenzenethiolate
 Ligand
;
_journal_issue 7
_journal_name_full Organometallics
_journal_page_first 1761
_journal_paper_doi 10.1021/om100006r
_journal_volume 29
_journal_year 2010
_chemical_formula_moiety 'C75 H60 B F24 Ir O2 S '
_chemical_formula_sum 'C75 H60 B F24 Ir O2 S'
_chemical_formula_weight 1684.35
_space_group_IT_number 2
_symmetry_cell_setting triclinic
_symmetry_Int_Tables_number 2
_symmetry_space_group_name_Hall '-P 1'
_symmetry_space_group_name_H-M 'P -1'
_cell_angle_alpha 92.797(5)
_cell_angle_beta 102.433(7)
_cell_angle_gamma 97.229(3)
_cell_formula_units_Z 2
_cell_length_a 12.391(4)
_cell_length_b 14.593(4)
_cell_length_c 20.903(6)
_cell_measurement_reflns_used 9673
_cell_measurement_temperature 293.1
_cell_measurement_theta_max 27.5
_cell_measurement_theta_min 3.0
_cell_volume 3650.5(19)
_computing_cell_refinement CrystalClear
_computing_data_collection CrystalClear
_computing_data_reduction CrystalStructure
_computing_publication_material 'CrystalStructure 3.8'
_computing_structure_refinement SHELXL
_computing_structure_solution SHELXS97
_diffrn_detector_area_resol_mean 7.31
_diffrn_measured_fraction_theta_full 0.953
_diffrn_measured_fraction_theta_max 0.953
_diffrn_measurement_device_type 'Rigaku Saturn'
_diffrn_measurement_method \w
_diffrn_radiation_type 'Mo K\a'
_diffrn_radiation_wavelength 0.71070
_diffrn_reflns_av_R_equivalents 0.039
_diffrn_reflns_limit_h_max 16
_diffrn_reflns_limit_h_min -15
_diffrn_reflns_limit_k_max 18
_diffrn_reflns_limit_k_min -18
_diffrn_reflns_limit_l_max 18
_diffrn_reflns_limit_l_min -27
_diffrn_reflns_number 29442
_diffrn_reflns_theta_full 27.56
_diffrn_reflns_theta_max 27.56
_exptl_absorpt_coefficient_mu 1.968
_exptl_absorpt_correction_T_max 0.821
_exptl_absorpt_correction_T_min 0.711
_exptl_absorpt_correction_type multi-scan
_exptl_absorpt_process_details 'Jacobson, R. (1998) Private communication'
_exptl_crystal_colour pink
_exptl_crystal_density_diffrn 1.532
_exptl_crystal_density_method 'not measured'
_exptl_crystal_description block
_exptl_crystal_F_000 1680.00
_exptl_crystal_size_max 0.20
_exptl_crystal_size_mid 0.10
_exptl_crystal_size_min 0.10
_refine_diff_density_max 2.89
_refine_diff_density_min -1.26
_refine_ls_extinction_method none
_refine_ls_goodness_of_fit_ref 1.044
_refine_ls_hydrogen_treatment refall
_refine_ls_number_parameters 906
_refine_ls_number_reflns 16081
_refine_ls_R_factor_gt 0.0748
_refine_ls_shift/su_max 0.0010
_refine_ls_structure_factor_coef Fsqd
_refine_ls_weighting_details 'w = 1/[\s^2^(Fo^2^)+(0.0941P)^2^+12.4070P] where P=(Fo^2^+2Fc^2^)/3'
_refine_ls_weighting_scheme calc
_refine_ls_wR_factor_ref 0.2065
_reflns_number_gt 11846
_reflns_number_total 16081
_reflns_threshold_expression F^2^>2.0\s(F^2^)
_cod_data_source_file om100006r_si_001.cif
_cod_data_source_block '__saka186a'
_cod_original_cell_volume 3650.6(19)
_cod_original_formula_sum 'C75 H60 B F24 Ir O2 S '
_cod_database_code 4065576

loop_
_symmetry_equiv_pos_site_id
_symmetry_equiv_pos_as_xyz
1 +X,+Y,+Z
2 -X,-Y,-Z

loop_
_atom_site_label
_atom_site_type_symbol
_atom_site_fract_x
_atom_site_fract_y
_atom_site_fract_z
_atom_site_U_iso_or_equiv
_atom_site_adp_type
_atom_site_occupancy
_atom_site_symmetry_multiplicity
_atom_site_calc_flag
_atom_site_refinement_flags
Ir(1) Ir 0.57134(2) 0.78487(2) 0.734671(15) 0.04541(12) Uani 1.00 1 d .
S(1) S 0.52462(17) 0.83585(13) 0.83435(10) 0.0475(4) Uani 1.00 1 d .
F(1) F 0.0064(6) 0.8409(4) 0.7236(2) 0.092(2) Uani 1.00 1 d .
F(2) F -0.0123(4) 0.7549(3) 0.6350(2) 0.0607(12) Uani 1.00 1 d .
F(3) F 0.1488(5) 0.8236(4) 0.6852(3) 0.092(2) Uani 1.00 1 d .
F(4) F 0.2690(17) 0.5940(13) 0.9314(9) 0.069(4) Uiso 0.33 1 d P
F(5) F 0.3104(14) 0.6057(12) 0.9175(8) 0.050(3) Uiso 0.33 1 d P
F(6) F 0.321(2) 0.651(2) 0.9115(12) 0.107(8) Uiso 0.33 1 d P
F(7) F 0.2956(16) 0.7351(13) 0.9187(8) 0.061(4) Uiso 0.33 1 d P
F(8) F 0.2576(16) 0.7508(10) 0.9240(7) 0.043(3) Uiso 0.33 1 d P
F(9) F 0.206(2) 0.7501(14) 0.9308(10) 0.082(5) Uiso 0.33 1 d P
F(10) F 0.153(2) 0.6720(19) 0.9459(11) 0.097(7) Uiso 0.33 1 d P
F(11) F 0.1358(17) 0.6256(15) 0.9465(8) 0.061(4) Uiso 0.33 1 d P
F(12) F 0.1829(16) 0.6186(12) 0.9475(7) 0.056(4) Uiso 0.33 1 d P
F(13) F -0.1101(18) 0.1444(15) 0.4964(10) 0.114(7) Uiso 0.50 1 d P
F(14) F -0.0965(12) 0.1538(10) 0.4777(7) 0.071(3) Uiso 0.50 1 d P
F(15) F -0.1935(10) 0.2513(8) 0.4364(6) 0.060(2) Uiso 0.50 1 d P
F(16) F -0.2167(16) 0.2420(13) 0.4579(10) 0.112(6) Uiso 0.50 1 d P
F(17) F -0.2465(10) 0.2057(9) 0.5210(6) 0.076(3) Uiso 0.50 1 d P
F(18) F -0.2075(11) 0.1697(9) 0.5417(6) 0.084(3) Uiso 0.50 1 d P
F(19) F 0.2678(10) 0.4038(9) 0.5290(6) 0.067(3) Uiso 0.50 1 d P
F(20) F 0.2815(9) 0.4379(8) 0.5494(5) 0.065(2) Uiso 0.50 1 d P
F(21) F 0.2254(10) 0.5358(8) 0.5468(6) 0.066(3) Uiso 0.50 1 d P
F(22) F 0.1939(9) 0.5536(7) 0.5309(5) 0.052(2) Uiso 0.50 1 d P
F(23) F 0.1514(9) 0.4647(8) 0.4541(5) 0.051(2) Uiso 0.50 1 d P
F(24) F 0.1661(10) 0.4354(8) 0.4571(5) 0.059(3) Uiso 0.50 1 d P
F(25) F -0.0532(9) 0.1428(8) 0.8721(6) 0.069(2) Uiso 0.50 1 d P
F(26) F -0.0865(8) 0.1219(7) 0.8353(5) 0.061(2) Uiso 0.50 1 d P
F(27) F -0.0367(14) 0.0657(12) 0.7866(8) 0.100(5) Uiso 0.50 1 d P
F(28) F 0.0059(10) 0.0446(8) 0.7903(5) 0.066(3) Uiso 0.50 1 d P
F(29) F 0.0853(10) 0.0715(9) 0.8714(6) 0.069(3) Uiso 0.50 1 d P
F(30) F 0.0801(10) 0.0933(9) 0.8943(6) 0.069(3) Uiso 0.50 1 d P
F(31) F 0.3937(8) 0.3012(7) 0.7465(5) 0.052(2) Uiso 0.50 1 d P
F(32) F 0.4026(10) 0.3381(9) 0.7644(6) 0.073(3) Uiso 0.50 1 d P
F(33) F 0.4100(8) 0.3975(6) 0.8283(5) 0.054(2) Uiso 0.50 1 d P
F(34) F 0.4058(7) 0.3915(6) 0.8598(5) 0.052(2) Uiso 0.50 1 d P
F(35) F 0.4200(10) 0.2556(9) 0.8527(6) 0.058(3) Uiso 0.50 1 d P
F(36) F 0.4184(9) 0.2475(7) 0.8331(6) 0.048(2) Uiso 0.50 1 d P
F(37) F -0.4106(9) 0.4803(8) 0.5951(5) 0.052(2) Uiso 0.50 1 d P
F(38) F -0.4149(11) 0.4453(10) 0.5887(6) 0.070(3) Uiso 0.50 1 d P
F(39) F -0.4545(9) 0.3363(8) 0.6021(5) 0.065(2) Uiso 0.50 1 d P
F(40) F -0.4799(8) 0.3231(7) 0.6247(5) 0.055(2) Uiso 0.50 1 d P
F(41) F -0.5186(14) 0.4320(11) 0.6538(8) 0.075(5) Uiso 0.50 1 d P
F(42) F -0.5166(10) 0.4549(9) 0.6630(6) 0.048(3) Uiso 0.50 1 d P
F(43) F -0.3438(18) 0.3376(14) 0.8868(10) 0.075(6) Uiso 0.33 1 d P
F(44) F -0.3690(13) 0.3673(14) 0.8811(7) 0.043(3) Uiso 0.33 1 d P
F(45) F -0.3590(15) 0.4081(14) 0.8884(8) 0.060(4) Uiso 0.33 1 d P
F(46) F -0.288(2) 0.4769(14) 0.9032(9) 0.080(5) Uiso 0.33 1 d P
F(47) F -0.2255(14) 0.4812(9) 0.9123(6) 0.040(2) Uiso 0.33 1 d P
F(48) F -0.1840(15) 0.4584(13) 0.9204(8) 0.063(4) Uiso 0.33 1 d P
F(49) F -0.1784(16) 0.3782(17) 0.9184(9) 0.074(5) Uiso 0.33 1 d P
F(50) F -0.1971(14) 0.3354(12) 0.9074(7) 0.035(2) Uiso 0.33 1 d P
F(51) F -0.236(2) 0.3167(14) 0.8986(10) 0.073(6) Uiso 0.33 1 d P
O(1) O 0.7665(5) 0.9375(4) 0.7490(3) 0.0739(18) Uani 1.00 1 d .
O(2) O 0.3891(5) 0.8839(4) 0.6582(3) 0.077(2) Uani 1.00 1 d .
C(1) C 0.6699(6) 0.6657(5) 0.7540(4) 0.0463(17) Uani 1.00 1 d .
C(2) C 0.6440(6) 0.6769(5) 0.6837(4) 0.0492(18) Uani 1.00 1 d .
C(3) C 0.5256(6) 0.6620(5) 0.6615(3) 0.0464(17) Uani 1.00 1 d .
C(4) C 0.4766(6) 0.6442(4) 0.7172(4) 0.0489(18) Uani 1.00 1 d .
C(5) C 0.5665(7) 0.6403(4) 0.7731(4) 0.0504(18) Uani 1.00 1 d .
C(6) C 0.7839(7) 0.6661(6) 0.7945(5) 0.066(2) Uani 1.00 1 d .
C(7) C 0.7257(8) 0.6931(7) 0.6423(4) 0.065(2) Uani 1.00 1 d .
C(8) C 0.4630(8) 0.6622(6) 0.5915(4) 0.068(2) Uani 1.00 1 d .
C(9) C 0.3560(7) 0.6166(6) 0.7134(5) 0.066(2) Uani 1.00 1 d .
C(10) C 0.5550(9) 0.6172(5) 0.8391(4) 0.068(2) Uani 1.00 1 d .
C(11) C 0.6050(6) 0.9412(5) 0.8733(3) 0.0480(17) Uani 1.00 1 d .
C(12) C 0.5720(6) 1.0274(5) 0.8569(4) 0.0513(18) Uani 1.00 1 d .
C(13) C 0.6322(8) 1.1064(5) 0.8930(4) 0.061(2) Uani 1.00 1 d .
C(14) C 0.7218(8) 1.1027(6) 0.9440(5) 0.066(2) Uani 1.00 1 d .
C(15) C 0.7531(7) 1.0191(5) 0.9616(4) 0.058(2) Uani 1.00 1 d .
C(16) C 0.6964(7) 0.9366(5) 0.9264(4) 0.0546(19) Uani 1.00 1 d .
C(17) C 0.4746(7) 1.0369(5) 0.8041(4) 0.057(2) Uani 1.00 1 d .
C(18) C 0.4900(8) 1.0816(6) 0.7479(5) 0.064(2) Uani 1.00 1 d .
C(19) C 0.3980(11) 1.0947(7) 0.6999(5) 0.079(3) Uani 1.00 1 d .
C(20) C 0.2900(10) 1.0654(8) 0.7066(5) 0.080(3) Uani 1.00 1 d .
C(21) C 0.2764(8) 1.0244(7) 0.7627(5) 0.073(2) Uani 1.00 1 d .
C(22) C 0.3647(8) 1.0103(6) 0.8103(4) 0.061(2) Uani 1.00 1 d .
C(23) C 0.6028(9) 1.1196(7) 0.7379(5) 0.081(3) Uani 1.00 1 d .
C(24) C 0.1907(13) 1.0809(12) 0.6537(7) 0.132(6) Uani 1.00 1 d .
C(25) C 0.3433(7) 0.9716(6) 0.8723(4) 0.065(2) Uani 1.00 1 d .
C(26) C 0.7354(7) 0.8490(5) 0.9500(3) 0.0516(18) Uani 1.00 1 d .
C(27) C 0.6748(9) 0.7909(7) 0.9848(4) 0.067(2) Uani 1.00 1 d .
C(28) C 0.7188(11) 0.7148(7) 1.0114(4) 0.080(3) Uani 1.00 1 d .
C(29) C 0.8210(12) 0.6941(7) 1.0062(5) 0.084(3) Uani 1.00 1 d .
C(30) C 0.8798(9) 0.7507(7) 0.9710(4) 0.074(2) Uani 1.00 1 d .
C(31) C 0.8403(8) 0.8294(6) 0.9431(4) 0.062(2) Uani 1.00 1 d .
C(32) C 0.5617(10) 0.8112(8) 0.9955(5) 0.084(3) Uani 1.00 1 d .
C(33) C 0.8689(14) 0.6123(8) 1.0387(5) 0.119(5) Uani 1.00 1 d .
C(34) C 0.9147(8) 0.8891(7) 0.9081(5) 0.073(2) Uani 1.00 1 d .
C(35) C 0.6925(7) 0.8825(5) 0.7440(4) 0.0510(18) Uani 1.00 1 d .
C(36) C 0.4602(9) 0.8526(6) 0.6880(4) 0.060(2) Uani 1.00 1 d .
C(37) C 0.0530(5) 0.5308(5) 0.7463(3) 0.0420(15) Uani 1.00 1 d .
C(38) C 0.0350(5) 0.6069(5) 0.7093(3) 0.0410(15) Uani 1.00 1 d .
C(39) C 0.0750(5) 0.6975(5) 0.7349(3) 0.0404(15) Uani 1.00 1 d .
C(40) C 0.1343(6) 0.7162(5) 0.7984(3) 0.0486(17) Uani 1.00 1 d .
C(41) C 0.1538(6) 0.6432(5) 0.8365(3) 0.0483(17) Uani 1.00 1 d .
C(42) C 0.1130(6) 0.5524(5) 0.8106(3) 0.0437(16) Uani 1.00 1 d .
C(43) C 0.0548(7) 0.7777(5) 0.6948(4) 0.0539(19) Uani 1.00 1 d .
C(44) C 0.2191(11) 0.6597(6) 0.9073(4) 0.073(2) Uani 1.00 1 d .
C(45) C -0.0003(5) 0.3998(4) 0.6424(3) 0.0382(14) Uani 1.00 1 d .
C(46) C -0.0735(6) 0.3244(5) 0.6049(3) 0.0472(17) Uani 1.00 1 d .
C(47) C -0.0660(7) 0.2968(6) 0.5424(4) 0.058(2) Uani 1.00 1 d .
C(48) C 0.0161(6) 0.3390(6) 0.5132(3) 0.0530(19) Uani 1.00 1 d .
C(49) C 0.0897(6) 0.4111(5) 0.5494(3) 0.0456(16) Uani 1.00 1 d .
C(50) C 0.0804(5) 0.4418(4) 0.6117(3) 0.0384(14) Uani 1.00 1 d .
C(51) C -0.1503(9) 0.2182(7) 0.5021(5) 0.076(2) Uani 1.00 1 d .
C(52) C 0.1802(6) 0.4552(6) 0.5200(3) 0.054(2) Uani 1.00 1 d .
C(53) C 0.0639(5) 0.3489(4) 0.7579(3) 0.0360(13) Uani 1.00 1 d .
C(54) C 0.0136(6) 0.2683(5) 0.7809(3) 0.0437(16) Uani 1.00 1 d .
C(55) C 0.0764(6) 0.2051(5) 0.8128(4) 0.0470(17) Uani 1.00 1 d .
C(56) C 0.1911(6) 0.2176(5) 0.8241(4) 0.0475(17) Uani 1.00 1 d .
C(57) C 0.2424(5) 0.2954(5) 0.8011(4) 0.0457(16) Uani 1.00 1 d .
C(58) C 0.1790(5) 0.3590(5) 0.7693(3) 0.0436(16) Uani 1.00 1 d .
C(59) C 0.0187(7) 0.1203(6) 0.8347(5) 0.061(2) Uani 1.00 1 d .
C(60) C 0.3654(7) 0.3125(6) 0.8110(5) 0.059(2) Uani 1.00 1 d .
C(61) C -0.1311(5) 0.4186(4) 0.7307(3) 0.0369(14) Uani 1.00 1 d .
C(62) C -0.2260(6) 0.4223(4) 0.6815(3) 0.0416(15) Uani 1.00 1 d .
C(63) C -0.3315(5) 0.4176(4) 0.6961(3) 0.0426(15) Uani 1.00 1 d .
C(64) C -0.3443(5) 0.4089(5) 0.7591(3) 0.0444(16) Uani 1.00 1 d .
C(65) C -0.2518(5) 0.4078(4) 0.8086(3) 0.0423(15) Uani 1.00 1 d .
C(66) C -0.1476(5) 0.4132(4) 0.7944(3) 0.0391(14) Uani 1.00 1 d .
C(67) C -0.4306(6) 0.4138(6) 0.6406(4) 0.057(2) Uani 1.00 1 d .
C(68) C -0.2600(6) 0.4000(6) 0.8781(4) 0.0536(19) Uani 1.00 1 d .
C(69) C 0.902(3) 0.979(2) 0.6004(17) 0.271(15) Uiso 1.00 1 d .
C(70) C 0.7739(16) 0.9392(13) 0.5683(9) 0.130(5) Uiso 1.00 1 d .
C(71) C 0.7759(17) 0.8679(14) 0.5206(10) 0.146(6) Uiso 1.00 1 d .
C(72) C 0.6602(17) 0.8311(13) 0.4908(8) 0.133(5) Uiso 1.00 1 d .
C(73) C 0.5657(18) 0.8530(15) 0.4991(10) 0.150(6) Uiso 1.00 1 d .
C(74) C 0.566(2) 0.9254(18) 0.5475(12) 0.176(8) Uiso 1.00 1 d .
C(75) C 0.6795(16) 0.9666(12) 0.5812(8) 0.127(5) Uiso 1.00 1 d .
B(1) B -0.0043(6) 0.4247(5) 0.7179(4) 0.0394(16) Uani 1.00 1 d .
H(1) H 0.8374 0.6775 0.7677 0.079 Uiso 1.00 1 c R
H(2) H 0.7896 0.6070 0.8124 0.079 Uiso 1.00 1 c R
H(3) H 0.7986 0.7139 0.8298 0.079 Uiso 1.00 1 c R
H(4) H 0.6871 0.6952 0.5975 0.079 Uiso 1.00 1 c R
H(5) H 0.7705 0.6437 0.6453 0.079 Uiso 1.00 1 c R
H(6) H 0.7729 0.7509 0.6571 0.079 Uiso 1.00 1 c R
H(7) H 0.3843 0.6483 0.5891 0.081 Uiso 1.00 1 c R
H(8) H 0.4856 0.6162 0.5647 0.081 Uiso 1.00 1 c R
H(9) H 0.4789 0.7221 0.5760 0.081 Uiso 1.00 1 c R
H(10) H 0.3299 0.5612 0.6846 0.080 Uiso 1.00 1 c R
H(11) H 0.3155 0.6655 0.6965 0.080 Uiso 1.00 1 c R
H(12) H 0.3444 0.6054 0.7564 0.080 Uiso 1.00 1 c R
H(13) H 0.5172 0.5551 0.8369 0.081 Uiso 1.00 1 c R
H(14) H 0.5126 0.6596 0.8559 0.081 Uiso 1.00 1 c R
H(15) H 0.6276 0.6218 0.8677 0.081 Uiso 1.00 1 c R
H(16) H 0.6115 1.1638 0.8823 0.073 Uiso 1.00 1 c R
H(17) H 0.7614 1.1573 0.9668 0.080 Uiso 1.00 1 c R
H(18) H 0.8124 1.0171 0.9971 0.070 Uiso 1.00 1 c R
H(19) H 0.4086 1.1235 0.6626 0.095 Uiso 1.00 1 c R
H(20) H 0.2046 1.0058 0.7682 0.087 Uiso 1.00 1 c R
H(21) H 0.6014 1.1171 0.6918 0.098 Uiso 1.00 1 c R
H(22) H 0.6573 1.0833 0.7595 0.098 Uiso 1.00 1 c R
H(23) H 0.6219 1.1827 0.7561 0.098 Uiso 1.00 1 c R
H(24) H 0.1294 1.0905 0.6734 0.158 Uiso 1.00 1 c R
H(25) H 0.1693 1.0276 0.6227 0.158 Uiso 1.00 1 c R
H(26) H 0.2105 1.1345 0.6316 0.158 Uiso 1.00 1 c R
H(27) H 0.4023 0.9976 0.9087 0.078 Uiso 1.00 1 c R
H(28) H 0.3404 0.9055 0.8685 0.078 Uiso 1.00 1 c R
H(29) H 0.2735 0.9870 0.8793 0.078 Uiso 1.00 1 c R
H(30) H 0.6767 0.6761 1.0337 0.096 Uiso 1.00 1 c R
H(31) H 0.9484 0.7365 0.9654 0.089 Uiso 1.00 1 c R
H(32) H 0.5256 0.8424 0.9592 0.101 Uiso 1.00 1 c R
H(33) H 0.5724 0.8498 1.0355 0.101 Uiso 1.00 1 c R
H(34) H 0.5160 0.7540 0.9985 0.101 Uiso 1.00 1 c R
H(35) H 0.8413 0.6020 1.0776 0.143 Uiso 1.00 1 c R
H(36) H 0.9488 0.6255 1.0502 0.143 Uiso 1.00 1 c R
H(37) H 0.8467 0.5578 1.0087 0.143 Uiso 1.00 1 c R
H(38) H 0.9019 0.9523 0.9127 0.087 Uiso 1.00 1 c R
H(39) H 0.8978 0.8680 0.8624 0.087 Uiso 1.00 1 c R
H(40) H 0.9914 0.8847 0.9271 0.087 Uiso 1.00 1 c R
H(41) H -0.0052 0.5965 0.6660 0.049 Uiso 1.00 1 c R
H(42) H 0.1608 0.7769 0.8155 0.058 Uiso 1.00 1 c R
H(43) H 0.1266 0.5043 0.8376 0.052 Uiso 1.00 1 c R
H(44) H -0.1281 0.2927 0.6230 0.057 Uiso 1.00 1 c R
H(45) H 0.0211 0.3193 0.4711 0.064 Uiso 1.00 1 c R
H(46) H 0.1299 0.4924 0.6339 0.046 Uiso 1.00 1 c R
H(47) H -0.0637 0.2575 0.7743 0.052 Uiso 1.00 1 c R
H(48) H 0.2327 0.1754 0.8462 0.057 Uiso 1.00 1 c R
H(49) H 0.2160 0.4108 0.7550 0.052 Uiso 1.00 1 c R
H(50) H -0.2190 0.4279 0.6384 0.050 Uiso 1.00 1 c R
H(51) H -0.4150 0.4037 0.7681 0.053 Uiso 1.00 1 c R
H(52) H -0.0858 0.4132 0.8287 0.047 Uiso 1.00 1 c R

loop_
_atom_site_aniso_label
_atom_site_aniso_U_11
_atom_site_aniso_U_22
_atom_site_aniso_U_33
_atom_site_aniso_U_12
_atom_site_aniso_U_13
_atom_site_aniso_U_23
Ir(1) 0.03892(17) 0.03994(17) 0.0551(2) 0.00011(11) 0.01101(13) -0.00664(12)
S(1) 0.0494(10) 0.0368(8) 0.0561(11) -0.0005(7) 0.0174(8) -0.0078(7)
F(1) 0.155(6) 0.059(3) 0.071(3) 0.051(3) 0.026(3) -0.003(2)
F(2) 0.069(3) 0.055(2) 0.052(2) 0.005(2) 0.003(2) 0.004(2)
F(3) 0.078(4) 0.084(4) 0.103(4) -0.021(3) 0.007(3) 0.038(3)
O(1) 0.057(3) 0.062(3) 0.095(5) -0.013(3) 0.012(3) 0.006(3)
O(2) 0.068(4) 0.065(4) 0.085(4) 0.027(3) -0.015(3) -0.006(3)
C(1) 0.043(4) 0.038(3) 0.055(4) 0.004(3) 0.007(3) -0.005(3)
C(2) 0.041(3) 0.036(3) 0.075(5) 0.008(3) 0.023(3) -0.004(3)
C(3) 0.046(4) 0.037(3) 0.048(4) -0.004(3) 0.003(3) -0.018(3)
C(4) 0.048(4) 0.031(3) 0.066(5) -0.010(3) 0.021(3) -0.016(3)
C(5) 0.063(5) 0.028(3) 0.064(5) -0.001(3) 0.026(4) -0.001(3)
C(6) 0.048(4) 0.054(5) 0.086(6) 0.002(4) -0.002(4) 0.000(4)
C(7) 0.060(5) 0.075(6) 0.064(5) -0.002(4) 0.028(4) -0.006(4)
C(8) 0.062(5) 0.061(5) 0.073(6) 0.005(4) 0.006(4) -0.016(4)
C(9) 0.052(5) 0.053(4) 0.100(7) -0.004(4) 0.040(5) -0.006(4)
C(10) 0.093(7) 0.037(4) 0.080(6) 0.007(4) 0.035(5) 0.002(4)
C(11) 0.053(4) 0.040(3) 0.048(4) -0.001(3) 0.011(3) -0.006(3)
C(12) 0.047(4) 0.049(4) 0.055(4) 0.005(3) 0.010(3) -0.004(3)
C(13) 0.073(6) 0.038(4) 0.070(5) 0.012(3) 0.016(4) -0.005(3)
C(14) 0.068(5) 0.045(4) 0.080(6) -0.004(4) 0.014(5) -0.020(4)
C(15) 0.063(5) 0.043(4) 0.062(5) -0.001(3) 0.008(4) -0.007(3)
C(16) 0.059(5) 0.042(4) 0.060(5) -0.001(3) 0.013(4) -0.003(3)
C(17) 0.069(5) 0.040(4) 0.064(5) 0.015(3) 0.019(4) -0.004(3)
C(18) 0.072(6) 0.042(4) 0.078(6) 0.014(4) 0.018(5) -0.005(4)
C(19) 0.107(9) 0.064(6) 0.064(6) 0.022(6) 0.007(6) 0.009(4)
C(20) 0.076(7) 0.080(7) 0.076(7) 0.032(5) -0.013(5) -0.008(5)
C(21) 0.062(6) 0.060(5) 0.090(7) 0.012(4) 0.008(5) -0.017(5)
C(22) 0.067(5) 0.049(4) 0.065(5) 0.012(4) 0.012(4) -0.012(3)
C(23) 0.098(8) 0.064(6) 0.091(7) 0.012(5) 0.034(6) 0.023(5)
C(24) 0.141(14) 0.160(15) 0.083(9) 0.045(12) -0.016(8) 0.022(9)
C(25) 0.055(5) 0.060(5) 0.082(6) 0.009(4) 0.022(4) -0.012(4)
C(26) 0.059(5) 0.048(4) 0.041(4) -0.001(3) 0.002(3) -0.004(3)
C(27) 0.083(6) 0.064(5) 0.048(4) -0.004(5) 0.009(4) -0.006(4)
C(28) 0.123(10) 0.052(5) 0.050(5) -0.014(6) 0.004(5) 0.010(4)
C(29) 0.125(10) 0.051(5) 0.057(6) 0.011(6) -0.015(6) -0.003(4)
C(30) 0.088(7) 0.063(5) 0.058(5) 0.018(5) -0.013(5) -0.002(4)
C(31) 0.077(6) 0.055(4) 0.046(4) 0.004(4) -0.004(4) 0.003(3)
C(32) 0.113(9) 0.079(7) 0.059(6) -0.010(6) 0.031(6) 0.003(5)
C(33) 0.202(16) 0.068(7) 0.067(7) 0.047(8) -0.030(8) -0.002(5)
C(34) 0.060(5) 0.075(6) 0.082(7) 0.007(4) 0.012(5) 0.006(5)
C(35) 0.051(4) 0.048(4) 0.057(4) 0.005(3) 0.019(3) 0.004(3)
C(36) 0.082(6) 0.050(4) 0.045(4) -0.001(4) 0.015(4) -0.007(3)
C(37) 0.031(3) 0.047(3) 0.049(4) 0.001(2) 0.015(3) -0.008(3)
C(38) 0.035(3) 0.045(3) 0.042(3) 0.001(2) 0.010(2) -0.000(3)
C(39) 0.037(3) 0.042(3) 0.043(3) 0.000(2) 0.013(3) 0.002(2)
C(40) 0.050(4) 0.047(4) 0.044(4) -0.004(3) 0.008(3) -0.013(3)
C(41) 0.050(4) 0.050(4) 0.043(4) 0.004(3) 0.009(3) -0.004(3)
C(42) 0.045(4) 0.041(3) 0.043(4) 0.001(3) 0.011(3) -0.002(3)
C(43) 0.053(4) 0.049(4) 0.057(5) -0.004(3) 0.014(3) -0.002(3)
C(44) 0.111(9) 0.046(4) 0.058(5) -0.011(5) 0.025(5) -0.005(4)
C(45) 0.036(3) 0.035(3) 0.043(3) -0.001(2) 0.010(2) -0.003(2)
C(46) 0.049(4) 0.039(3) 0.049(4) -0.005(3) 0.009(3) -0.006(3)
C(47) 0.059(5) 0.055(4) 0.054(4) -0.002(4) 0.007(4) -0.019(3)
C(48) 0.041(4) 0.072(5) 0.044(4) -0.003(3) 0.013(3) -0.013(3)
C(49) 0.041(3) 0.057(4) 0.037(3) 0.001(3) 0.010(3) -0.004(3)
C(50) 0.036(3) 0.036(3) 0.042(3) 0.002(2) 0.008(2) -0.003(2)
C(51) 0.073(6) 0.066(6) 0.085(7) 0.001(5) 0.019(5) -0.013(5)
C(52) 0.039(4) 0.077(5) 0.043(4) 0.005(3) 0.003(3) -0.011(3)
C(53) 0.032(3) 0.035(3) 0.041(3) 0.004(2) 0.010(2) 0.002(2)
C(54) 0.037(3) 0.041(3) 0.056(4) 0.004(2) 0.017(3) 0.003(3)
C(55) 0.039(3) 0.036(3) 0.069(5) 0.005(2) 0.018(3) -0.000(3)
C(56) 0.037(3) 0.037(3) 0.068(5) 0.006(2) 0.012(3) 0.005(3)
C(57) 0.032(3) 0.048(4) 0.057(4) 0.007(3) 0.009(3) -0.001(3)
C(58) 0.032(3) 0.044(3) 0.056(4) 0.005(2) 0.013(3) 0.007(3)
C(59) 0.044(4) 0.051(4) 0.090(6) 0.006(3) 0.017(4) 0.012(4)
C(60) 0.042(4) 0.048(4) 0.088(6) 0.005(3) 0.016(4) 0.017(4)
C(61) 0.032(3) 0.036(3) 0.040(3) 0.004(2) 0.005(2) -0.000(2)
C(62) 0.041(3) 0.039(3) 0.045(4) 0.009(2) 0.007(3) 0.005(2)
C(63) 0.030(3) 0.037(3) 0.057(4) 0.001(2) 0.004(3) 0.000(3)
C(64) 0.029(3) 0.044(3) 0.059(4) -0.002(2) 0.012(3) 0.001(3)
C(65) 0.036(3) 0.038(3) 0.054(4) 0.006(2) 0.015(3) -0.003(3)
C(66) 0.032(3) 0.042(3) 0.040(3) 0.005(2) 0.004(2) -0.001(2)
C(67) 0.036(4) 0.066(5) 0.065(5) 0.012(3) 0.003(3) -0.010(4)
C(68) 0.042(4) 0.053(4) 0.066(5) 0.003(3) 0.016(3) 0.002(3)
B(1) 0.034(3) 0.039(3) 0.048(4) 0.006(3) 0.014(3) 0.001(3)

loop_
_atom_type_symbol
_atom_type_description
_atom_type_scat_dispersion_real
_atom_type_scat_dispersion_imag
_atom_type_scat_source
C C 0.003 0.002
;
International Tables for Crystallography
(1992, Vol. C, Tables 4.2.6.8 and 6.1.1.4)
;
H H 0.000 0.000
;
International Tables for Crystallography
(1992, Vol. C, Table 6.1.1.4)
;
O O 0.011 0.006
;
International Tables for Crystallography
(1992, Vol. C, Tables 4.2.6.8 and 6.1.1.4)
;
F F 0.017 0.010
;
International Tables for Crystallography
(1992, Vol. C, Tables 4.2.6.8 and 6.1.1.4)
;
S S 0.125 0.123
;
International Tables for Crystallography
(1992, Vol. C, Tables 4.2.6.8 and 6.1.1.4)
;
Ir Ir -1.444 7.990
;
International Tables for Crystallography
(1992, Vol. C, Tables 4.2.6.8 and 6.1.1.4)
;
B B 0.001 0.001
;
International Tables for Crystallography
(1992, Vol. C, Tables 4.2.6.8 and 6.1.1.4)
;

loop_
_geom_angle_atom_site_label_1
_geom_angle_atom_site_label_2
_geom_angle_atom_site_label_3
_geom_angle
_geom_angle_publ_flag
S(1) Ir(1) C(1) 108.8(2) yes
S(1) Ir(1) C(2) 146.1(2) yes
S(1) Ir(1) C(3) 138.1(2) yes
S(1) Ir(1) C(4) 100.3(2) yes
S(1) Ir(1) C(5) 86.8(2) yes
S(1) Ir(1) C(35) 93.0(2) yes
S(1) Ir(1) C(36) 88.3(2) yes
C(1) Ir(1) C(2) 37.8(3) yes
C(1) Ir(1) C(3) 62.5(2) yes
C(1) Ir(1) C(4) 63.0(2) yes
C(1) Ir(1) C(5) 36.8(3) yes
C(1) Ir(1) C(35) 98.7(3) yes
C(1) Ir(1) C(36) 156.9(3) yes
C(2) Ir(1) C(3) 37.1(2) yes
C(2) Ir(1) C(4) 63.2(3) yes
C(2) Ir(1) C(5) 61.9(3) yes
C(2) Ir(1) C(35) 97.6(3) yes
C(2) Ir(1) C(36) 122.2(3) yes
C(3) Ir(1) C(4) 38.0(3) yes
C(3) Ir(1) C(5) 61.8(2) yes
C(3) Ir(1) C(35) 128.0(3) yes
C(3) Ir(1) C(36) 94.4(3) yes
C(4) Ir(1) C(5) 37.3(2) yes
C(4) Ir(1) C(35) 160.0(3) yes
C(4) Ir(1) C(36) 99.6(3) yes
C(5) Ir(1) C(35) 130.3(3) yes
C(5) Ir(1) C(36) 134.0(3) yes
C(35) Ir(1) C(36) 95.6(3) yes
Ir(1) S(1) C(11) 114.4(3) yes
F(5) F(4) F(12) 146(3) yes
F(5) F(4) C(44) 91(2) yes
F(6) F(4) F(12) 114(2) yes
F(6) F(4) C(44) 63.4(19) yes
F(12) F(4) C(44) 55.7(13) yes
F(4) F(5) F(6) 118(4) yes
F(4) F(5) C(44) 62(2) yes
F(6) F(5) C(44) 62(2) yes
F(4) F(6) F(7) 116(2) yes
F(4) F(6) C(44) 63.3(18) yes
F(5) F(6) F(7) 146(4) yes
F(5) F(6) C(44) 90(3) yes
F(7) F(6) C(44) 62.0(17) yes
F(6) F(7) F(8) 136(3) yes
F(6) F(7) F(9) 123(2) yes
F(6) F(7) C(44) 57.5(15) yes
F(8) F(7) C(44) 80(2) yes
F(9) F(7) C(44) 67.4(14) yes
F(7) F(8) F(9) 156(3) yes
F(7) F(8) C(44) 75(2) yes
F(9) F(8) C(44) 82(2) yes
F(7) F(9) F(10) 109(2) yes
F(7) F(9) C(44) 59.8(14) yes
F(8) F(9) F(10) 120(3) yes
F(8) F(9) C(44) 70(2) yes
F(10) F(9) C(44) 55.8(16) yes
F(9) F(10) F(11) 160(4) yes
F(9) F(10) F(12) 122(3) yes
F(9) F(10) C(44) 65.7(17) yes
F(11) F(10) C(44) 94(3) yes
F(12) F(10) C(44) 63(2) yes
F(10) F(11) F(12) 89(3) yes
F(10) F(11) C(44) 59(2) yes
F(12) F(11) C(44) 48(2) yes
F(4) F(12) F(10) 134(2) yes
F(4) F(12) F(11) 162(2) yes
F(4) F(12) C(44) 62.2(14) yes
F(10) F(12) F(11) 49(2) yes
F(10) F(12) C(44) 75(2) yes
F(11) F(12) C(44) 110(2) yes
F(14) F(13) C(51) 92(3) yes
F(13) F(14) C(51) 67(3) yes
F(16) F(15) C(51) 50(2) yes
F(15) F(16) F(17) 164(3) yes
F(15) F(16) C(51) 108(2) yes
F(17) F(16) C(51) 56.3(11) yes
F(16) F(17) F(18) 118.8(19) yes
F(16) F(17) C(51) 48.4(10) yes
F(18) F(17) C(51) 74.6(15) yes
F(17) F(18) C(51) 69.4(14) yes
F(20) F(19) C(52) 72.7(17) yes
F(19) F(20) F(21) 126.8(18) yes
F(19) F(20) C(52) 80.9(16) yes
F(21) F(20) C(52) 49.2(7) yes
F(20) F(21) F(22) 141.5(19) yes
F(20) F(21) C(52) 51.9(7) yes
F(22) F(21) C(52) 93.1(16) yes
F(21) F(22) C(52) 64.0(16) yes
F(24) F(23) C(52) 72.3(19) yes
F(23) F(24) C(52) 87(2) yes
F(26) F(25) C(59) 68.7(13) yes
F(25) F(26) F(27) 125.0(15) yes
F(25) F(26) C(59) 75.9(12) yes
F(27) F(26) C(59) 51.7(8) yes
F(26) F(27) F(28) 133(2) yes
F(26) F(27) C(59) 54.3(9) yes
F(28) F(27) C(59) 86.2(18) yes
F(27) F(28) C(59) 66.5(17) yes
F(30) F(29) C(59) 88(2) yes
F(29) F(30) C(59) 67.3(17) yes
F(32) F(31) C(60) 54.4(16) yes
F(31) F(32) F(33) 155(2) yes
F(31) F(32) C(60) 100.9(19) yes
F(33) F(32) C(60) 54.5(7) yes
F(32) F(33) F(34) 138.8(14) yes
F(32) F(33) C(60) 50.2(8) yes
F(34) F(33) C(60) 90.2(13) yes
F(33) F(34) C(60) 62.1(11) yes
F(36) F(35) C(60) 68(2) yes
F(35) F(36) C(60) 94(2) yes
F(38) F(37) C(67) 59(2) yes
F(37) F(38) F(39) 151(2) yes
F(37) F(38) C(67) 100(2) yes
F(39) F(38) C(67) 51.6(8) yes
F(38) F(39) F(40) 125.7(17) yes
F(38) F(39) C(67) 47.6(7) yes
F(40) F(39) C(67) 81.4(14) yes
F(39) F(40) C(67) 71.0(13) yes
F(42) F(41) C(67) 115(3) yes
F(41) F(42) C(67) 51(3) yes
F(44) F(43) F(51) 142(3) yes
F(44) F(43) C(68) 83(2) yes
F(45) F(43) F(51) 120(2) yes
F(45) F(43) C(68) 64.6(15) yes
F(51) F(43) C(68) 59.7(13) yes
F(43) F(44) F(45) 133(3) yes
F(43) F(44) C(68) 73(2) yes
F(45) F(44) C(68) 70(2) yes
F(43) F(45) F(46) 126(2) yes
F(43) F(45) C(68) 67.8(17) yes
F(44) F(45) F(46) 148(3) yes
F(44) F(45) C(68) 85(2) yes
F(46) F(45) C(68) 63.4(15) yes
F(45) F(46) F(47) 130(2) yes
F(45) F(46) F(48) 114(2) yes
F(45) F(46) C(68) 61.3(14) yes
F(47) F(46) C(68) 73(2) yes
F(48) F(46) C(68) 59.8(13) yes
F(46) F(47) F(48) 144(3) yes
F(46) F(47) F(49) 113(2) yes
F(46) F(47) C(68) 74.2(19) yes
F(48) F(47) C(68) 76.1(19) yes
F(49) F(47) C(68) 47.5(8) yes
F(46) F(48) F(49) 112.9(18) yes
F(46) F(48) C(68) 60.3(11) yes
F(47) F(48) F(49) 132(2) yes
F(47) F(48) C(68) 75.8(18) yes
F(49) F(48) C(68) 59.6(12) yes
F(47) F(49) F(50) 137(2) yes
F(47) F(49) F(51) 118(2) yes
F(47) F(49) C(68) 51.2(10) yes
F(48) F(49) F(50) 153(3) yes
F(48) F(49) F(51) 135(2) yes
F(48) F(49) C(68) 66.0(15) yes
F(50) F(49) C(68) 87(2) yes
F(51) F(49) C(68) 70.7(16) yes
F(49) F(50) F(51) 135(4) yes
F(49) F(50) C(68) 65(2) yes
F(51) F(50) C(68) 77(3) yes
F(43) F(51) F(49) 109(2) yes
F(43) F(51) F(50) 134(4) yes
F(43) F(51) C(68) 58.6(13) yes
F(49) F(51) C(68) 60.8(16) yes
F(50) F(51) C(68) 82(3) yes
Ir(1) C(1) C(2) 70.8(4) yes
Ir(1) C(1) C(5) 73.2(4) yes
Ir(1) C(1) C(6) 128.9(5) yes
C(2) C(1) C(5) 107.7(6) yes
C(2) C(1) C(6) 124.6(8) yes
C(5) C(1) C(6) 127.0(8) yes
Ir(1) C(2) C(1) 71.3(4) yes
Ir(1) C(2) C(3) 71.0(4) yes
Ir(1) C(2) C(7) 126.9(5) yes
C(1) C(2) C(3) 107.7(7) yes
C(1) C(2) C(7) 126.0(7) yes
C(3) C(2) C(7) 126.2(7) yes
Ir(1) C(3) C(2) 71.9(4) yes
Ir(1) C(3) C(4) 70.0(4) yes
Ir(1) C(3) C(8) 125.3(5) yes
C(2) C(3) C(4) 108.6(6) yes
C(2) C(3) C(8) 125.5(8) yes
C(4) C(3) C(8) 125.9(7) yes
Ir(1) C(4) C(3) 72.0(4) yes
Ir(1) C(4) C(5) 74.6(3) yes
Ir(1) C(4) C(9) 128.0(5) yes
C(3) C(4) C(5) 107.4(7) yes
C(3) C(4) C(9) 124.9(7) yes
C(5) C(4) C(9) 126.6(8) yes
Ir(1) C(5) C(1) 70.1(4) yes
Ir(1) C(5) C(4) 68.1(4) yes
Ir(1) C(5) C(10) 126.2(5) yes
C(1) C(5) C(4) 108.3(7) yes
C(1) C(5) C(10) 125.5(7) yes
C(4) C(5) C(10) 126.2(8) yes
S(1) C(11) C(12) 121.1(5) yes
S(1) C(11) C(16) 118.5(5) yes
C(12) C(11) C(16) 120.1(6) yes
C(11) C(12) C(13) 118.3(7) yes
C(11) C(12) C(17) 122.9(6) yes
C(13) C(12) C(17) 118.8(7) yes
C(12) C(13) C(14) 122.0(8) yes
C(13) C(14) C(15) 120.3(7) yes
C(14) C(15) C(16) 120.5(8) yes
C(11) C(16) C(15) 118.8(7) yes
C(11) C(16) C(26) 124.7(6) yes
C(15) C(16) C(26) 116.5(7) yes
C(12) C(17) C(18) 119.9(8) yes
C(12) C(17) C(22) 122.0(8) yes
C(18) C(17) C(22) 117.8(8) yes
C(17) C(18) C(19) 119.8(10) yes
C(17) C(18) C(23) 122.9(8) yes
C(19) C(18) C(23) 117.3(9) yes
C(18) C(19) C(20) 121.2(10) yes
C(19) C(20) C(21) 118.3(10) yes
C(19) C(20) C(24) 120.2(11) yes
C(21) C(20) C(24) 121.5(11) yes
C(20) C(21) C(22) 121.9(10) yes
C(17) C(22) C(21) 121.0(9) yes
C(17) C(22) C(25) 120.1(8) yes
C(21) C(22) C(25) 118.8(9) yes
C(16) C(26) C(27) 121.3(9) yes
C(16) C(26) C(31) 119.4(8) yes
C(27) C(26) C(31) 119.0(8) yes
C(26) C(27) C(28) 119.6(11) yes
C(26) C(27) C(32) 120.9(9) yes
C(28) C(27) C(32) 119.5(10) yes
C(27) C(28) C(29) 123.0(11) yes
C(28) C(29) C(30) 117.2(10) yes
C(28) C(29) C(33) 121.4(12) yes
C(30) C(29) C(33) 121.3(13) yes
C(29) C(30) C(31) 122.7(11) yes
C(26) C(31) C(30) 118.5(9) yes
C(26) C(31) C(34) 123.5(8) yes
C(30) C(31) C(34) 118.0(10) yes
Ir(1) C(35) O(1) 177.2(8) yes
Ir(1) C(36) O(2) 173.0(7) yes
C(38) C(37) C(42) 115.2(6) yes
C(38) C(37) B(1) 122.0(5) yes
C(42) C(37) B(1) 122.5(6) yes
C(37) C(38) C(39) 122.4(6) yes
C(38) C(39) C(40) 120.9(7) yes
C(38) C(39) C(43) 121.7(6) yes
C(40) C(39) C(43) 117.4(6) yes
C(39) C(40) C(41) 118.5(6) yes
C(40) C(41) C(42) 120.4(6) yes
C(40) C(41) C(44) 120.8(7) yes
C(42) C(41) C(44) 118.8(7) yes
C(37) C(42) C(41) 122.7(7) yes
F(1) C(43) F(2) 105.3(6) yes
F(1) C(43) F(3) 105.3(6) yes
F(1) C(43) C(39) 112.6(7) yes
F(2) C(43) F(3) 106.5(7) yes
F(2) C(43) C(39) 114.1(6) yes
F(3) C(43) C(39) 112.3(7) yes
F(4) C(44) F(6) 53.2(18) yes
F(4) C(44) F(7) 106.1(14) yes
F(4) C(44) F(8) 124.0(13) yes
F(4) C(44) F(9) 135.5(13) yes
F(4) C(44) F(10) 103.0(17) yes
F(4) C(44) F(11) 83.3(14) yes
F(4) C(44) F(12) 62.1(14) yes
F(4) C(44) C(41) 116.9(11) yes
F(5) C(44) F(7) 87.4(13) yes
F(5) C(44) F(8) 110.5(13) yes
F(5) C(44) F(9) 133.9(13) yes
F(5) C(44) F(10) 127.5(15) yes
F(5) C(44) F(11) 110.0(12) yes
F(5) C(44) F(12) 88.6(13) yes
F(5) C(44) C(41) 109.9(10) yes
F(6) C(44) F(7) 60.5(17) yes
F(6) C(44) F(8) 84.9(17) yes
F(6) C(44) F(9) 111.7(18) yes
F(6) C(44) F(10) 138.6(17) yes
F(6) C(44) F(11) 132.9(17) yes
F(6) C(44) F(12) 111.0(18) yes
F(6) C(44) C(41) 111.0(14) yes
F(7) C(44) F(9) 52.8(13) yes
F(7) C(44) F(10) 105.6(15) yes
F(7) C(44) F(11) 129.6(13) yes
F(7) C(44) F(12) 126.2(13) yes
F(7) C(44) C(41) 114.0(10) yes
F(8) C(44) F(10) 84.2(15) yes
F(8) C(44) F(11) 110.6(13) yes
F(8) C(44) F(12) 115.9(13) yes
F(8) C(44) C(41) 111.7(9) yes
F(9) C(44) F(10) 58.5(16) yes
F(9) C(44) F(11) 85.5(14) yes
F(9) C(44) F(12) 97.0(15) yes
F(9) C(44) C(41) 107.6(11) yes
F(10) C(44) C(41) 110.2(13) yes
F(11) C(44) C(41) 104.0(10) yes
F(12) C(44) C(41) 117.7(11) yes
C(46) C(45) C(50) 115.0(6) yes
C(46) C(45) B(1) 120.5(6) yes
C(50) C(45) B(1) 124.1(5) yes
C(45) C(46) C(47) 121.9(7) yes
C(46) C(47) C(48) 122.0(7) yes
C(46) C(47) C(51) 120.3(8) yes
C(48) C(47) C(51) 117.7(8) yes
C(47) C(48) C(49) 117.1(7) yes
C(48) C(49) C(50) 121.3(7) yes
C(48) C(49) C(52) 117.9(7) yes
C(50) C(49) C(52) 120.7(6) yes
C(45) C(50) C(49) 122.6(6) yes
F(13) C(51) F(15) 110.7(13) yes
F(13) C(51) F(16) 121.2(16) yes
F(13) C(51) F(17) 112.9(14) yes
F(13) C(51) F(18) 83.6(14) yes
F(13) C(51) C(47) 113.3(12) yes
F(14) C(51) F(15) 93.5(11) yes
F(14) C(51) F(16) 108.7(15) yes
F(14) C(51) F(17) 128.5(11) yes
F(14) C(51) F(18) 103.4(12) yes
F(14) C(51) C(47) 110.4(10) yes
F(15) C(51) F(17) 97.6(10) yes
F(15) C(51) F(18) 129.1(10) yes
F(15) C(51) C(47) 107.5(8) yes
F(16) C(51) F(17) 75.2(13) yes
F(16) C(51) F(18) 108.2(14) yes
F(16) C(51) C(47) 115.0(12) yes
F(17) C(51) C(47) 113.6(10) yes
F(18) C(51) C(47) 110.6(10) yes
F(19) C(52) F(21) 103.7(9) yes
F(19) C(52) F(22) 123.8(8) yes
F(19) C(52) F(23) 106.0(9) yes
F(19) C(52) F(24) 87.7(9) yes
F(19) C(52) C(49) 110.2(8) yes
F(20) C(52) F(21) 78.9(8) yes
F(20) C(52) F(22) 100.8(8) yes
F(20) C(52) F(23) 122.1(10) yes
F(20) C(52) F(24) 108.3(10) yes
F(20) C(52) C(49) 113.5(8) yes
F(21) C(52) F(23) 106.0(9) yes
F(21) C(52) F(24) 121.2(10) yes
F(21) C(52) C(49) 114.3(9) yes
F(22) C(52) F(23) 88.6(8) yes
F(22) C(52) F(24) 107.4(9) yes
F(22) C(52) C(49) 111.1(8) yes
F(23) C(52) C(49) 115.7(7) yes
F(24) C(52) C(49) 114.7(7) yes
C(54) C(53) C(58) 115.1(6) yes
C(54) C(53) B(1) 124.7(6) yes
C(58) C(53) B(1) 120.1(6) yes
C(53) C(54) C(55) 121.8(6) yes
C(54) C(55) C(56) 121.7(7) yes
C(54) C(55) C(59) 119.5(6) yes
C(56) C(55) C(59) 118.8(7) yes
C(55) C(56) C(57) 117.7(7) yes
C(56) C(57) C(58) 120.5(6) yes
C(56) C(57) C(60) 120.4(7) yes
C(58) C(57) C(60) 119.1(7) yes
C(53) C(58) C(57) 123.2(6) yes
F(25) C(59) F(27) 107.8(11) yes
F(25) C(59) F(28) 128.0(9) yes
F(25) C(59) F(29) 105.0(11) yes
F(25) C(59) F(30) 84.2(9) yes
F(25) C(59) C(55) 111.0(8) yes
F(26) C(59) F(27) 74.0(11) yes
F(26) C(59) F(28) 98.5(8) yes
F(26) C(59) F(29) 125.4(11) yes
F(26) C(59) F(30) 112.4(11) yes
F(26) C(59) C(55) 115.4(8) yes
F(27) C(59) F(29) 106.2(12) yes
F(27) C(59) F(30) 125.5(12) yes
F(27) C(59) C(55) 111.9(11) yes
F(28) C(59) F(29) 82.2(9) yes
F(28) C(59) F(30) 104.9(9) yes
F(28) C(59) C(55) 112.0(9) yes
F(29) C(59) C(55) 114.5(8) yes
F(30) C(59) C(55) 112.2(7) yes
F(31) C(60) F(33) 99.9(9) yes
F(31) C(60) F(34) 126.4(8) yes
F(31) C(60) F(35) 109.4(9) yes
F(31) C(60) F(36) 92.6(9) yes
F(31) C(60) C(57) 108.2(7) yes
F(32) C(60) F(33) 75.3(9) yes
F(32) C(60) F(34) 102.4(9) yes
F(32) C(60) F(35) 119.9(11) yes
F(32) C(60) F(36) 106.5(11) yes
F(32) C(60) C(57) 116.9(9) yes
F(33) C(60) F(35) 109.3(8) yes
F(33) C(60) F(36) 119.2(8) yes
F(33) C(60) C(57) 115.0(8) yes
F(34) C(60) F(35) 90.8(8) yes
F(34) C(60) F(36) 105.7(8) yes
F(34) C(60) C(57) 107.3(8) yes
F(35) C(60) C(57) 114.0(9) yes
F(36) C(60) C(57) 116.6(8) yes
C(62) C(61) C(66) 116.3(6) yes
C(62) C(61) B(1) 123.9(6) yes
C(66) C(61) B(1) 119.7(5) yes
C(61) C(62) C(63) 120.9(7) yes
C(62) C(63) C(64) 120.9(6) yes
C(62) C(63) C(67) 118.2(7) yes
C(64) C(63) C(67) 120.7(7) yes
C(63) C(64) C(65) 119.3(7) yes
C(64) C(65) C(66) 119.9(7) yes
C(64) C(65) C(68) 121.9(7) yes
C(66) C(65) C(68) 118.2(6) yes
C(61) C(66) C(65) 122.7(6) yes
F(37) C(67) F(39) 101.3(9) yes
F(37) C(67) F(40) 126.1(9) yes
F(37) C(67) F(41) 102.7(11) yes
F(37) C(67) F(42) 97.1(9) yes
F(37) C(67) C(63) 110.9(7) yes
F(38) C(67) F(39) 80.9(10) yes
F(38) C(67) F(40) 106.7(10) yes
F(38) C(67) F(41) 112.6(12) yes
F(38) C(67) F(42) 111.0(11) yes
F(38) C(67) C(63) 117.4(9) yes
F(39) C(67) F(41) 107.6(10) yes
F(39) C(67) F(42) 121.0(9) yes
F(39) C(67) C(63) 115.0(8) yes
F(40) C(67) F(41) 88.6(10) yes
F(40) C(67) F(42) 101.8(8) yes
F(40) C(67) C(63) 109.5(8) yes
F(41) C(67) C(63) 117.5(10) yes
F(42) C(67) C(63) 109.3(8) yes
F(43) C(68) F(45) 47.6(14) yes
F(43) C(68) F(46) 100.1(15) yes
F(43) C(68) F(47) 125.2(14) yes
F(43) C(68) F(48) 131.6(14) yes
F(43) C(68) F(49) 101.8(15) yes
F(43) C(68) F(50) 81.7(13) yes
F(43) C(68) F(51) 61.7(14) yes
F(43) C(68) C(65) 114.9(10) yes
F(44) C(68) F(46) 80.5(14) yes
F(44) C(68) F(47) 110.8(13) yes
F(44) C(68) F(48) 128.9(13) yes
F(44) C(68) F(49) 121.2(14) yes
F(44) C(68) F(50) 104.9(12) yes
F(44) C(68) F(51) 85.5(14) yes
F(44) C(68) C(65) 110.3(8) yes
F(45) C(68) F(46) 55.3(13) yes
F(45) C(68) F(47) 86.7(12) yes
F(45) C(68) F(48) 109.2(13) yes
F(45) C(68) F(49) 127.0(14) yes
F(45) C(68) F(50) 122.2(13) yes
F(45) C(68) F(51) 106.5(15) yes
F(45) C(68) C(65) 113.9(9) yes
F(46) C(68) F(48) 60.0(13) yes
F(46) C(68) F(49) 108.0(14) yes
F(46) C(68) F(50) 131.2(12) yes
F(46) C(68) F(51) 137.6(15) yes
F(46) C(68) C(65) 111.4(11) yes
F(47) C(68) F(49) 81.3(13) yes
F(47) C(68) F(50) 108.8(10) yes
F(47) C(68) F(51) 125.9(11) yes
F(47) C(68) C(65) 110.3(9) yes
F(48) C(68) F(49) 54.3(14) yes
F(48) C(68) F(50) 82.4(11) yes
F(48) C(68) F(51) 102.0(12) yes
F(48) C(68) C(65) 113.4(10) yes
F(49) C(68) F(51) 48.5(14) yes
F(49) C(68) C(65) 118.7(12) yes
F(50) C(68) C(65) 111.6(10) yes
F(51) C(68) C(65) 111.0(11) yes
C(69) C(70) C(71) 106(2) yes
C(69) C(70) C(75) 129(2) yes
C(71) C(70) C(75) 124.6(16) yes
C(70) C(71) C(72) 106.8(18) yes
C(71) C(72) C(73) 133.1(18) yes
C(72) C(73) C(74) 118.8(18) yes
C(73) C(74) C(75) 112(2) yes
C(70) C(75) C(74) 124.3(18) yes
C(37) B(1) C(45) 113.9(6) yes
C(37) B(1) C(53) 110.7(5) yes
C(37) B(1) C(61) 103.7(6) yes
C(45) B(1) C(53) 103.7(6) yes
C(45) B(1) C(61) 114.0(5) yes
C(53) B(1) C(61) 111.0(6) yes
C(1) C(6) H(1) 109.5 no
C(1) C(6) H(2) 109.5 no
C(1) C(6) H(3) 109.5 no
H(1) C(6) H(2) 109.5 no
H(1) C(6) H(3) 109.5 no
H(2) C(6) H(3) 109.5 no
C(2) C(7) H(4) 109.5 no
C(2) C(7) H(5) 109.5 no
C(2) C(7) H(6) 109.5 no
H(4) C(7) H(5) 109.5 no
H(4) C(7) H(6) 109.5 no
H(5) C(7) H(6) 109.5 no
C(3) C(8) H(7) 109.5 no
C(3) C(8) H(8) 109.5 no
C(3) C(8) H(9) 109.5 no
H(7) C(8) H(8) 109.5 no
H(7) C(8) H(9) 109.5 no
H(8) C(8) H(9) 109.5 no
C(4) C(9) H(10) 109.5 no
C(4) C(9) H(11) 109.5 no
C(4) C(9) H(12) 109.5 no
H(10) C(9) H(11) 109.5 no
H(10) C(9) H(12) 109.5 no
H(11) C(9) H(12) 109.5 no
C(5) C(10) H(13) 109.5 no
C(5) C(10) H(14) 109.5 no
C(5) C(10) H(15) 109.5 no
H(13) C(10) H(14) 109.5 no
H(13) C(10) H(15) 109.5 no
H(14) C(10) H(15) 109.5 no
C(12) C(13) H(16) 119.0 no
C(14) C(13) H(16) 119.0 no
C(13) C(14) H(17) 119.9 no
C(15) C(14) H(17) 119.9 no
C(14) C(15) H(18) 119.8 no
C(16) C(15) H(18) 119.8 no
C(18) C(19) H(19) 119.4 no
C(20) C(19) H(19) 119.4 no
C(20) C(21) H(20) 119.0 no
C(22) C(21) H(20) 119.0 no
C(18) C(23) H(21) 109.5 no
C(18) C(23) H(22) 109.5 no
C(18) C(23) H(23) 109.5 no
H(21) C(23) H(22) 109.5 no
H(21) C(23) H(23) 109.5 no
H(22) C(23) H(23) 109.5 no
C(20) C(24) H(24) 109.5 no
C(20) C(24) H(25) 109.5 no
C(20) C(24) H(26) 109.5 no
H(24) C(24) H(25) 109.5 no
H(24) C(24) H(26) 109.5 no
H(25) C(24) H(26) 109.5 no
C(22) C(25) H(27) 109.5 no
C(22) C(25) H(28) 109.5 no
C(22) C(25) H(29) 109.5 no
H(27) C(25) H(28) 109.5 no
H(27) C(25) H(29) 109.5 no
H(28) C(25) H(29) 109.5 no
C(27) C(28) H(30) 118.5 no
C(29) C(28) H(30) 118.5 no
C(29) C(30) H(31) 118.7 no
C(31) C(30) H(31) 118.6 no
C(27) C(32) H(32) 109.5 no
C(27) C(32) H(33) 109.5 no
C(27) C(32) H(34) 109.5 no
H(32) C(32) H(33) 109.5 no
H(32) C(32) H(34) 109.5 no
H(33) C(32) H(34) 109.5 no
C(29) C(33) H(35) 109.5 no
C(29) C(33) H(36) 109.5 no
C(29) C(33) H(37) 109.5 no
H(35) C(33) H(36) 109.5 no
H(35) C(33) H(37) 109.5 no
H(36) C(33) H(37) 109.5 no
C(31) C(34) H(38) 109.5 no
C(31) C(34) H(39) 109.5 no
C(31) C(34) H(40) 109.5 no
H(38) C(34) H(39) 109.5 no
H(38) C(34) H(40) 109.5 no
H(39) C(34) H(40) 109.5 no
C(37) C(38) H(41) 118.8 no
C(39) C(38) H(41) 118.8 no
C(39) C(40) H(42) 120.8 no
C(41) C(40) H(42) 120.8 no
C(37) C(42) H(43) 118.6 no
C(41) C(42) H(43) 118.6 no
C(45) C(46) H(44) 119.1 no
C(47) C(46) H(44) 119.1 no
C(47) C(48) H(45) 121.5 no
C(49) C(48) H(45) 121.5 no
C(45) C(50) H(46) 118.7 no
C(49) C(50) H(46) 118.7 no
C(53) C(54) H(47) 119.1 no
C(55) C(54) H(47) 119.1 no
C(55) C(56) H(48) 121.2 no
C(57) C(56) H(48) 121.2 no
C(53) C(58) H(49) 118.4 no
C(57) C(58) H(49) 118.4 no
C(61) C(62) H(50) 119.5 no
C(63) C(62) H(50) 119.5 no
C(63) C(64) H(51) 120.4 no
C(65) C(64) H(51) 120.4 no
C(61) C(66) H(52) 118.6 no
C(65) C(66) H(52) 118.6 no

loop_
_geom_bond_atom_site_label_1
_geom_bond_atom_site_label_2
_geom_bond_distance
_geom_bond_publ_flag
Ir(1) S(1) 2.389(2) yes
Ir(1) C(1) 2.251(7) yes
Ir(1) C(2) 2.244(8) yes
Ir(1) C(3) 2.232(7) yes
Ir(1) C(4) 2.205(6) yes
Ir(1) C(5) 2.292(7) yes
Ir(1) C(35) 1.905(8) yes
Ir(1) C(36) 1.919(9) yes
S(1) C(11) 1.778(7) yes
F(1) C(43) 1.347(11) yes
F(2) C(43) 1.344(9) yes
F(3) C(43) 1.328(11) yes
F(4) F(5) 0.65(2) yes
F(4) F(6) 1.14(3) yes
F(4) F(12) 1.27(3) yes
F(4) C(44) 1.27(2) yes
F(5) F(6) 0.68(3) yes
F(5) C(44) 1.44(2) yes
F(6) F(7) 1.31(3) yes
F(6) C(44) 1.27(3) yes
F(7) F(8) 0.58(2) yes
F(7) F(9) 1.23(3) yes
F(7) C(44) 1.33(2) yes
F(8) F(9) 0.68(3) yes
F(8) C(44) 1.356(17) yes
F(9) F(10) 1.33(3) yes
F(9) C(44) 1.42(2) yes
F(10) F(11) 0.68(3) yes
F(10) F(12) 0.91(3) yes
F(10) C(44) 1.29(3) yes
F(11) F(12) 0.60(3) yes
F(11) C(44) 1.50(2) yes
F(12) C(44) 1.19(2) yes
F(13) F(14) 0.48(2) yes
F(13) C(51) 1.25(2) yes
F(14) C(51) 1.36(2) yes
F(15) F(16) 0.60(2) yes
F(15) C(51) 1.490(16) yes
F(16) F(17) 1.54(2) yes
F(16) C(51) 1.19(2) yes
F(17) F(18) 0.833(19) yes
F(17) C(51) 1.328(19) yes
F(18) C(51) 1.368(19) yes
F(19) F(20) 0.621(17) yes
F(19) C(52) 1.380(16) yes
F(20) F(21) 1.664(19) yes
F(20) C(52) 1.334(14) yes
F(21) F(22) 0.555(16) yes
F(21) C(52) 1.283(14) yes
F(22) C(52) 1.425(14) yes
F(23) F(24) 0.487(18) yes
F(23) C(52) 1.364(13) yes
F(24) C(52) 1.301(14) yes
F(25) F(26) 0.815(15) yes
F(25) C(59) 1.363(17) yes
F(26) F(27) 1.55(2) yes
F(26) C(59) 1.310(14) yes
F(27) F(28) 0.64(2) yes
F(27) C(59) 1.267(17) yes
F(28) C(59) 1.379(15) yes
F(29) F(30) 0.582(19) yes
F(29) C(59) 1.306(16) yes
F(30) C(59) 1.414(16) yes
F(31) F(32) 0.625(17) yes
F(31) C(60) 1.472(15) yes
F(32) F(33) 1.536(17) yes
F(32) C(60) 1.219(18) yes
F(33) F(34) 0.679(16) yes
F(33) C(60) 1.293(12) yes
F(34) C(60) 1.462(12) yes
F(35) F(36) 0.416(18) yes
F(35) C(60) 1.366(16) yes
F(36) C(60) 1.270(15) yes
F(37) F(38) 0.514(18) yes
F(37) C(67) 1.427(15) yes
F(38) F(39) 1.661(18) yes
F(38) C(67) 1.242(17) yes
F(39) F(40) 0.645(17) yes
F(39) C(67) 1.318(14) yes
F(40) C(67) 1.378(13) yes
F(41) F(42) 0.37(2) yes
F(41) C(67) 1.24(2) yes
F(42) C(67) 1.436(17) yes
F(43) F(44) 0.57(3) yes
F(43) F(45) 1.07(3) yes
F(43) F(51) 1.38(3) yes
F(43) C(68) 1.34(2) yes
F(44) F(45) 0.60(2) yes
F(44) C(68) 1.390(18) yes
F(45) F(46) 1.23(2) yes
F(45) C(68) 1.31(2) yes
F(46) F(47) 0.75(3) yes
F(46) F(48) 1.33(3) yes
F(46) C(68) 1.33(2) yes
F(47) F(48) 0.64(2) yes
F(47) F(49) 1.68(2) yes
F(47) C(68) 1.325(15) yes
F(48) F(49) 1.18(3) yes
F(48) C(68) 1.327(17) yes
F(49) F(50) 0.65(2) yes
F(49) F(51) 1.08(2) yes
F(49) C(68) 1.25(2) yes
F(50) F(51) 0.51(2) yes
F(50) C(68) 1.38(2) yes
F(51) C(68) 1.36(2) yes
O(1) C(35) 1.123(10) yes
O(2) C(36) 1.126(12) yes
C(1) C(2) 1.458(12) yes
C(1) C(5) 1.433(12) yes
C(1) C(6) 1.482(11) yes
C(2) C(3) 1.425(10) yes
C(2) C(7) 1.472(14) yes
C(3) C(4) 1.445(12) yes
C(3) C(8) 1.501(11) yes
C(4) C(5) 1.439(11) yes
C(4) C(9) 1.482(12) yes
C(5) C(10) 1.468(13) yes
C(11) C(12) 1.407(11) yes
C(11) C(16) 1.415(11) yes
C(12) C(13) 1.382(10) yes
C(12) C(17) 1.476(11) yes
C(13) C(14) 1.372(12) yes
C(14) C(15) 1.369(12) yes
C(15) C(16) 1.401(10) yes
C(16) C(26) 1.492(12) yes
C(17) C(18) 1.408(14) yes
C(17) C(22) 1.403(14) yes
C(18) C(19) 1.386(15) yes
C(18) C(23) 1.499(16) yes
C(19) C(20) 1.391(18) yes
C(20) C(21) 1.375(17) yes
C(20) C(24) 1.515(18) yes
C(21) C(22) 1.355(13) yes
C(22) C(25) 1.499(14) yes
C(26) C(27) 1.397(13) yes
C(26) C(31) 1.401(14) yes
C(27) C(28) 1.385(15) yes
C(27) C(32) 1.528(18) yes
C(28) C(29) 1.36(2) yes
C(29) C(30) 1.376(17) yes
C(29) C(33) 1.524(17) yes
C(30) C(31) 1.406(14) yes
C(31) C(34) 1.515(15) yes
C(37) C(38) 1.397(10) yes
C(37) C(42) 1.389(9) yes
C(37) B(1) 1.645(10) yes
C(38) C(39) 1.391(9) yes
C(39) C(40) 1.369(9) yes
C(39) C(43) 1.488(11) yes
C(40) C(41) 1.376(11) yes
C(41) C(42) 1.396(10) yes
C(41) C(44) 1.517(11) yes
C(45) C(46) 1.417(9) yes
C(45) C(50) 1.395(10) yes
C(45) B(1) 1.614(11) yes
C(46) C(47) 1.373(12) yes
C(47) C(48) 1.390(13) yes
C(47) C(51) 1.530(12) yes
C(48) C(49) 1.377(10) yes
C(49) C(50) 1.390(10) yes
C(49) C(52) 1.485(12) yes
C(53) C(54) 1.414(10) yes
C(53) C(58) 1.382(9) yes
C(53) B(1) 1.631(10) yes
C(54) C(55) 1.386(10) yes
C(55) C(56) 1.377(10) yes
C(55) C(59) 1.492(12) yes
C(56) C(57) 1.388(11) yes
C(57) C(58) 1.392(10) yes
C(57) C(60) 1.481(11) yes
C(61) C(62) 1.393(9) yes
C(61) C(66) 1.394(10) yes
C(61) B(1) 1.643(11) yes
C(62) C(63) 1.399(11) yes
C(63) C(64) 1.369(11) yes
C(63) C(67) 1.491(10) yes
C(64) C(65) 1.372(9) yes
C(65) C(66) 1.380(10) yes
C(65) C(68) 1.487(12) yes
C(69) C(70) 1.61(3) yes
C(70) C(71) 1.41(2) yes
C(70) C(75) 1.36(3) yes
C(71) C(72) 1.46(2) yes
C(72) C(73) 1.30(3) yes
C(73) C(74) 1.43(3) yes
C(74) C(75) 1.47(2) yes
C(6) H(1) 0.960 no
C(6) H(2) 0.960 no
C(6) H(3) 0.960 no
C(7) H(4) 0.960 no
C(7) H(5) 0.960 no
C(7) H(6) 0.960 no
C(8) H(7) 0.960 no
C(8) H(8) 0.960 no
C(8) H(9) 0.960 no
C(9) H(10) 0.960 no
C(9) H(11) 0.960 no
C(9) H(12) 0.960 no
C(10) H(13) 0.960 no
C(10) H(14) 0.960 no
C(10) H(15) 0.960 no
C(13) H(16) 0.930 no
C(14) H(17) 0.930 no
C(15) H(18) 0.930 no
C(19) H(19) 0.930 no
C(21) H(20) 0.930 no
C(23) H(21) 0.960 no
C(23) H(22) 0.960 no
C(23) H(23) 0.960 no
C(24) H(24) 0.960 no
C(24) H(25) 0.960 no
C(24) H(26) 0.960 no
C(25) H(27) 0.960 no
C(25) H(28) 0.960 no
C(25) H(29) 0.960 no
C(28) H(30) 0.930 no
C(30) H(31) 0.930 no
C(32) H(32) 0.960 no
C(32) H(33) 0.960 no
C(32) H(34) 0.960 no
C(33) H(35) 0.960 no
C(33) H(36) 0.960 no
C(33) H(37) 0.960 no
C(34) H(38) 0.960 no
C(34) H(39) 0.960 no
C(34) H(40) 0.960 no
C(38) H(41) 0.930 no
C(40) H(42) 0.930 no
C(42) H(43) 0.930 no
C(46) H(44) 0.930 no
C(48) H(45) 0.930 no
C(50) H(46) 0.930 no
C(54) H(47) 0.930 no
C(56) H(48) 0.930 no
C(58) H(49) 0.930 no
C(62) H(50) 0.930 no
C(64) H(51) 0.930 no
C(66) H(52) 0.930 no

loop_
_geom_contact_atom_site_label_1
_geom_contact_atom_site_label_2
_geom_contact_distance
_geom_contact_site_symmetry_2
F(1) F(28) 3.222(14) 1_565
F(1) O(1) 3.572(11) 1_455
F(1) C(69) 3.48(3) 1_455
F(2) F(14) 3.219(17) 2_566
F(2) F(15) 3.227(14) 2_566
F(2) F(24) 3.408(12) 2_566
F(2) C(7) 3.296(11) 1_455
F(2) C(48) 3.314(9) 2_566
F(3) F(14) 3.366(17) 2_566
F(3) F(15) 2.906(14) 2_566
F(3) F(16) 3.40(2) 2_566
F(3) O(2) 3.174(10) .
F(3) C(21) 3.313(11) .
F(4) F(48) 3.57(2) 2_567
F(4) F(49) 3.58(3) 2_567
F(4) C(33) 3.42(2) 2_667
F(7) C(32) 3.36(2) .
F(8) C(14) 3.352(18) 2_677
F(8) C(25) 3.557(18) .
F(9) C(14) 3.20(2) 2_677
F(10) F(48) 3.44(3) 2_567
F(10) F(49) 2.93(3) 2_567
F(10) F(50) 3.01(2) 2_567
F(10) F(51) 3.18(3) 2_567
F(11) F(47) 3.44(2) 2_567
F(11) F(48) 3.06(2) 2_567
F(11) F(49) 2.76(2) 2_567
F(11) F(50) 2.99(2) 2_567
F(11) F(51) 3.24(2) 2_567
F(11) C(33) 3.49(2) 2_667
F(12) F(43) 3.59(2) 2_567
F(12) F(46) 3.54(2) 2_567
F(12) F(47) 3.31(2) 2_567
F(12) F(48) 3.03(2) 2_567
F(12) F(49) 2.82(2) 2_567
F(12) F(50) 3.04(2) 2_567
F(12) F(51) 3.21(2) 2_567
F(12) C(33) 3.39(2) 2_667
F(12) C(68) 3.597(18) 2_567
F(13) C(69) 3.32(4) 1_445
F(14) F(2) 3.219(17) 2_566
F(14) F(3) 3.366(17) 2_566
F(15) F(2) 3.227(14) 2_566
F(15) F(3) 2.906(14) 2_566
F(15) F(21) 3.193(18) 2_566
F(15) F(22) 2.897(16) 2_566
F(15) O(2) 3.167(12) 2_566
F(15) C(43) 3.570(16) 2_566
F(16) F(3) 3.40(2) 2_566
F(16) F(21) 3.26(2) 2_566
F(16) F(22) 2.95(2) 2_566
F(16) O(2) 3.189(18) 2_566
F(16) C(8) 3.49(2) 2_566
F(18) C(69) 3.41(4) 1_445
F(18) C(70) 3.42(2) 1_445
F(18) C(75) 3.33(2) 1_445
F(19) F(41) 3.261(18) 1_655
F(19) F(42) 3.409(15) 1_655
F(20) F(41) 2.941(19) 1_655
F(20) F(42) 3.032(15) 1_655
F(21) F(15) 3.193(18) 2_566
F(21) F(16) 3.26(2) 2_566
F(21) C(8) 3.197(15) .
F(21) C(9) 3.581(15) .
F(22) F(15) 2.897(16) 2_566
F(22) F(16) 2.95(2) 2_566
F(22) C(8) 3.448(13) .
F(22) C(46) 3.576(13) 2_566
F(22) C(47) 3.126(14) 2_566
F(22) C(48) 3.196(14) 2_566
F(22) C(51) 3.518(16) 2_566
F(23) F(37) 3.589(16) 2_566
F(23) C(45) 3.344(13) 2_566
F(23) C(46) 3.540(14) 2_566
F(23) C(50) 3.387(13) 2_566
F(23) C(62) 3.581(14) 2_566
F(24) F(2) 3.408(12) 2_566
F(24) F(37) 3.535(17) 2_566
F(24) C(7) 3.328(17) 2_666
F(25) C(14) 3.443(17) 1_445
F(26) O(1) 3.270(11) 1_445
F(27) O(1) 2.819(17) 1_445
F(28) F(1) 3.222(14) 1_545
F(28) O(1) 3.096(13) 1_445
F(28) C(21) 3.566(18) 1_545
F(29) C(34) 3.409(17) 1_445
F(30) C(26) 3.545(13) 2_667
F(30) C(29) 3.574(15) 2_667
F(30) C(30) 3.441(16) 2_667
F(30) C(31) 3.419(15) 2_667
F(30) C(34) 3.460(16) 1_445
F(31) F(40) 3.272(16) 1_655
F(31) F(41) 3.05(2) 1_655
F(31) F(42) 3.146(17) 1_655
F(31) F(44) 3.600(16) 1_655
F(31) C(18) 3.556(14) 1_545
F(31) C(19) 3.132(15) 1_545
F(31) C(20) 3.512(15) 1_545
F(31) C(64) 3.374(12) 1_655
F(32) F(40) 3.542(19) 1_655
F(32) F(41) 3.02(2) 1_655
F(32) F(42) 3.039(19) 1_655
F(32) F(44) 3.281(18) 1_655
F(32) F(45) 3.489(19) 1_655
F(32) C(64) 3.202(15) 1_655
F(33) F(43) 3.28(2) 1_655
F(33) F(44) 2.822(19) 1_655
F(33) F(45) 2.849(19) 1_655
F(33) C(10) 3.445(12) .
F(34) F(43) 3.24(2) 1_655
F(34) F(44) 2.800(19) 1_655
F(34) F(45) 2.82(2) 1_655
F(35) F(43) 2.94(2) 1_655
F(35) F(44) 2.83(2) 1_655
F(35) F(45) 3.23(2) 1_655
F(35) C(17) 3.492(16) 1_545
F(35) C(18) 3.581(17) 1_545
F(35) C(22) 3.589(15) 1_545
F(35) C(32) 3.334(17) 2_667
F(36) F(43) 3.02(2) 1_655
F(36) F(44) 2.922(19) 1_655
F(36) F(45) 3.34(2) 1_655
F(36) C(17) 3.291(14) 1_545
F(36) C(18) 3.258(16) 1_545
F(36) C(19) 3.426(16) 1_545
F(36) C(21) 3.583(14) 1_545
F(36) C(22) 3.431(14) 1_545
F(37) F(23) 3.589(16) 2_566
F(37) F(24) 3.535(17) 2_566
F(37) C(2) 3.252(13) 1_455
F(37) C(3) 3.197(14) 1_455
F(37) C(7) 3.337(14) 1_455
F(37) C(8) 3.244(16) 1_455
F(39) C(72) 3.48(2) 2_566
F(39) C(73) 3.35(2) 2_566
F(40) F(31) 3.272(16) 1_455
F(40) F(32) 3.542(19) 1_455
F(40) C(72) 3.431(19) 2_566
F(40) C(73) 3.45(2) 2_566
F(41) F(19) 3.261(18) 1_455
F(41) F(20) 2.941(19) 1_455
F(41) F(31) 3.05(2) 1_455
F(41) F(32) 3.02(2) 1_455
F(41) C(3) 3.322(18) 1_455
F(41) C(4) 3.320(18) 1_455
F(41) C(9) 3.57(2) 1_455
F(42) F(19) 3.409(15) 1_455
F(42) F(20) 3.032(15) 1_455
F(42) F(31) 3.146(17) 1_455
F(42) F(32) 3.039(19) 1_455
F(42) C(2) 3.538(14) 1_455
F(42) C(3) 3.005(15) 1_455
F(42) C(4) 2.952(15) 1_455
F(42) C(5) 3.369(14) 1_455
F(42) C(8) 3.453(16) 1_455
F(42) C(9) 3.253(17) 1_455
F(43) F(12) 3.59(2) 2_567
F(43) F(33) 3.28(2) 1_455
F(43) F(34) 3.24(2) 1_455
F(43) F(35) 2.94(2) 1_455
F(43) F(36) 3.02(2) 1_455
F(43) C(13) 3.36(2) 1_445
F(43) C(60) 3.57(2) 1_455
F(44) F(31) 3.600(16) 1_455
F(44) F(32) 3.281(18) 1_455
F(44) F(33) 2.822(19) 1_455
F(44) F(34) 2.800(19) 1_455
F(44) F(35) 2.83(2) 1_455
F(44) F(36) 2.922(19) 1_455
F(44) C(60) 3.281(16) 1_455
F(45) F(32) 3.489(19) 1_455
F(45) F(33) 2.849(19) 1_455
F(45) F(34) 2.82(2) 1_455
F(45) F(35) 3.23(2) 1_455
F(45) F(36) 3.34(2) 1_455
F(45) C(10) 3.49(2) 1_455
F(45) C(60) 3.525(18) 1_455
F(46) F(12) 3.54(2) 2_567
F(46) C(10) 3.15(2) 1_455
F(46) C(33) 3.44(2) 1_455
F(47) F(11) 3.44(2) 2_567
F(47) F(12) 3.31(2) 2_567
F(47) C(29) 3.507(16) 1_455
F(47) C(33) 3.101(16) 1_455
F(48) F(4) 3.57(2) 2_567
F(48) F(10) 3.44(3) 2_567
F(48) F(11) 3.06(2) 2_567
F(48) F(12) 3.03(2) 2_567
F(48) C(33) 3.16(2) 1_455
F(49) F(4) 3.58(3) 2_567
F(49) F(10) 2.93(3) 2_567
F(49) F(11) 2.76(2) 2_567
F(49) F(12) 2.82(2) 2_567
F(50) F(10) 3.01(2) 2_567
F(50) F(11) 2.99(2) 2_567
F(50) F(12) 3.04(2) 2_567
F(50) C(14) 3.58(2) 1_445
F(51) F(10) 3.18(3) 2_567
F(51) F(11) 3.24(2) 2_567
F(51) F(12) 3.21(2) 2_567
F(51) C(13) 3.27(2) 1_445
F(51) C(14) 3.32(2) 1_445
O(1) F(1) 3.572(11) 1_655
O(1) F(26) 3.270(11) 1_665
O(1) F(27) 2.819(17) 1_665
O(1) F(28) 3.096(13) 1_665
O(1) C(75) 3.504(19) .
O(2) F(3) 3.174(10) .
O(2) F(15) 3.167(12) 2_566
O(2) F(16) 3.189(18) 2_566
O(2) C(74) 3.54(2) .
C(2) F(37) 3.252(13) 1_655
C(2) F(42) 3.538(14) 1_655
C(3) F(37) 3.197(14) 1_655
C(3) F(41) 3.322(18) 1_655
C(3) F(42) 3.005(15) 1_655
C(4) F(41) 3.320(18) 1_655
C(4) F(42) 2.952(15) 1_655
C(5) F(42) 3.369(14) 1_655
C(7) F(2) 3.296(11) 1_655
C(7) F(24) 3.328(17) 2_666
C(7) F(37) 3.337(14) 1_655
C(8) F(16) 3.49(2) 2_566
C(8) F(21) 3.197(15) .
C(8) F(22) 3.448(13) .
C(8) F(37) 3.244(16) 1_655
C(8) F(42) 3.453(16) 1_655
C(9) F(21) 3.581(15) .
C(9) F(41) 3.57(2) 1_655
C(9) F(42) 3.253(17) 1_655
C(10) F(33) 3.445(12) .
C(10) F(45) 3.49(2) 1_655
C(10) F(46) 3.15(2) 1_655
C(13) F(43) 3.36(2) 1_665
C(13) F(51) 3.27(2) 1_665
C(14) F(8) 3.352(18) 2_677
C(14) F(9) 3.20(2) 2_677
C(14) F(25) 3.443(17) 1_665
C(14) F(50) 3.58(2) 1_665
C(14) F(51) 3.32(2) 1_665
C(17) F(35) 3.492(16) 1_565
C(17) F(36) 3.291(14) 1_565
C(18) F(31) 3.556(14) 1_565
C(18) F(35) 3.581(17) 1_565
C(18) F(36) 3.258(16) 1_565
C(19) F(31) 3.132(15) 1_565
C(19) F(36) 3.426(16) 1_565
C(20) F(31) 3.512(15) 1_565
C(21) F(3) 3.313(11) .
C(21) F(28) 3.566(18) 1_565
C(21) F(36) 3.583(14) 1_565
C(21) C(56) 3.420(13) 1_565
C(22) F(35) 3.589(15) 1_565
C(22) F(36) 3.431(14) 1_565
C(25) F(8) 3.557(18) .
C(26) F(30) 3.545(13) 2_667
C(28) C(56) 3.434(12) 2_667
C(29) F(30) 3.574(15) 2_667
C(29) F(47) 3.507(16) 1_655
C(30) F(30) 3.441(16) 2_667
C(31) F(30) 3.419(15) 2_667
C(32) F(7) 3.36(2) .
C(32) F(35) 3.334(17) 2_667
C(33) F(4) 3.42(2) 2_667
C(33) F(11) 3.49(2) 2_667
C(33) F(12) 3.39(2) 2_667
C(33) F(46) 3.44(2) 1_655
C(33) F(47) 3.101(16) 1_655
C(33) F(48) 3.16(2) 1_655
C(34) F(29) 3.409(17) 1_665
C(34) F(30) 3.460(16) 1_665
C(43) F(15) 3.570(16) 2_566
C(45) F(23) 3.344(13) 2_566
C(46) F(22) 3.576(13) 2_566
C(46) F(23) 3.540(14) 2_566
C(47) F(22) 3.126(14) 2_566
C(48) F(2) 3.314(9) 2_566
C(48) F(22) 3.196(14) 2_566
C(50) F(23) 3.387(13) 2_566
C(51) F(22) 3.518(16) 2_566
C(56) C(21) 3.420(13) 1_545
C(56) C(28) 3.434(12) 2_667
C(60) F(43) 3.57(2) 1_655
C(60) F(44) 3.281(16) 1_655
C(60) F(45) 3.525(18) 1_655
C(62) F(23) 3.581(14) 2_566
C(64) F(31) 3.374(12) 1_455
C(64) F(32) 3.202(15) 1_455
C(68) F(12) 3.597(18) 2_567
C(69) F(1) 3.48(3) 1_655
C(69) F(13) 3.32(4) 1_665
C(69) F(18) 3.41(4) 1_665
C(70) F(18) 3.42(2) 1_665
C(72) F(39) 3.48(2) 2_566
C(72) F(40) 3.431(19) 2_566
C(73) F(39) 3.35(2) 2_566
C(73) F(40) 3.45(2) 2_566
C(74) O(2) 3.54(2) .
C(74) C(74) 3.36(3) 2_676
C(75) F(18) 3.33(2) 1_665
C(75) O(1) 3.504(19) .
F(1) H(1) 3.274 1_455
F(1) H(6) 3.027 1_455
F(1) H(20) 3.161 .
F(1) H(39) 3.476 1_455
F(2) H(5) 3.017 1_455
F(2) H(6) 2.793 1_455
F(2) H(45) 2.394 2_566
F(3) H(11) 3.270 .
F(3) H(20) 3.021 .
F(3) H(25) 3.311 .
F(4) H(34) 3.580 .
F(4) H(35) 2.989 2_667
F(4) H(37) 2.962 2_667
F(5) H(12) 3.483 .
F(5) H(13) 3.488 .
F(5) H(14) 3.090 .
F(5) H(34) 3.231 .
F(5) H(35) 3.377 2_667
F(5) H(37) 3.513 2_667
F(6) H(12) 3.358 .
F(6) H(13) 3.543 .
F(6) H(14) 2.847 .
F(6) H(32) 3.472 .
F(6) H(34) 2.882 .
F(7) H(14) 3.506 .
F(7) H(17) 3.056 2_677
F(7) H(28) 2.785 .
F(7) H(32) 3.000 .
F(7) H(34) 2.848 .
F(8) H(17) 2.662 2_677
F(8) H(28) 2.771 .
F(8) H(32) 3.330 .
F(8) H(34) 3.238 .
F(9) H(17) 2.405 2_677
F(9) H(28) 3.142 .
F(9) H(31) 3.410 1_455
F(9) H(40) 3.492 1_455
F(10) H(17) 2.954 2_677
F(10) H(31) 2.910 1_455
F(10) H(37) 3.530 2_667
F(11) H(17) 3.518 2_677
F(11) H(31) 3.073 1_455
F(11) H(35) 3.391 2_667
F(11) H(36) 3.496 1_455
F(11) H(37) 2.896 2_667
F(12) H(17) 3.566 2_677
F(12) H(35) 3.202 2_667
F(12) H(37) 2.782 2_667
F(13) H(25) 3.343 2_566
F(14) H(25) 3.204 2_566
F(15) H(7) 2.903 2_566
F(15) H(9) 3.562 2_566
F(15) H(11) 3.234 2_566
F(16) H(7) 2.820 2_566
F(16) H(9) 3.287 2_566
F(16) H(11) 3.589 2_566
F(17) H(7) 3.528 2_566
F(17) H(9) 3.458 2_566
F(19) H(4) 3.139 2_666
F(19) H(5) 3.592 2_666
F(20) H(7) 3.171 .
F(20) H(8) 3.344 .
F(20) H(10) 3.177 .
F(21) H(7) 2.377 .
F(21) H(8) 3.224 .
F(21) H(10) 2.879 .
F(21) H(11) 3.465 .
F(22) H(7) 2.596 .
F(22) H(8) 3.522 .
F(22) H(10) 3.281 .
F(22) H(45) 3.427 2_566
F(23) H(4) 3.532 2_666
F(23) H(5) 2.948 2_666
F(23) H(41) 2.791 2_566
F(23) H(50) 2.751 2_566
F(24) H(4) 3.129 2_666
F(24) H(5) 2.690 2_666
F(24) H(41) 2.872 2_566
F(24) H(50) 3.003 2_566
F(25) H(17) 3.358 1_445
F(25) H(38) 2.966 1_445
F(26) H(22) 3.194 1_445
F(26) H(38) 3.026 1_445
F(27) H(20) 3.311 1_545
F(27) H(24) 3.457 1_545
F(27) H(38) 3.351 1_445
F(27) H(39) 3.450 1_445
F(28) H(20) 2.722 1_545
F(28) H(24) 3.205 1_545
F(28) H(38) 3.367 1_445
F(28) H(39) 3.329 1_445
F(29) H(18) 3.177 2_667
F(29) H(20) 3.047 1_545
F(29) H(29) 2.750 1_545
F(29) H(38) 2.987 1_445
F(29) H(39) 3.502 1_445
F(29) H(40) 3.199 1_445
F(30) H(18) 3.020 2_667
F(30) H(20) 3.589 1_545
F(30) H(29) 3.075 1_545
F(30) H(38) 2.924 1_445
F(30) H(40) 3.261 1_445
F(31) H(19) 3.106 1_545
F(31) H(23) 3.471 1_545
F(31) H(26) 3.540 1_545
F(31) H(51) 2.577 1_655
F(32) H(13) 3.437 .
F(32) H(51) 2.323 1_655
F(33) H(12) 3.559 .
F(33) H(13) 2.486 .
F(33) H(30) 3.460 2_667
F(33) H(51) 2.726 1_655
F(34) H(13) 2.721 .
F(34) H(30) 2.814 2_667
F(34) H(35) 3.588 2_667
F(34) H(51) 3.224 1_655
F(35) H(16) 2.838 1_545
F(35) H(30) 3.060 2_667
F(35) H(33) 2.852 2_667
F(35) H(34) 3.056 2_667
F(35) H(51) 3.576 1_655
F(36) H(16) 2.842 1_545
F(36) H(23) 3.471 1_545
F(36) H(30) 3.438 2_667
F(36) H(33) 3.140 2_667
F(36) H(34) 3.440 2_667
F(36) H(51) 3.410 1_655
F(37) H(4) 3.211 1_455
F(37) H(5) 3.037 1_455
F(37) H(8) 2.531 1_455
F(37) H(8) 3.448 2_566
F(38) H(5) 3.447 1_455
F(38) H(8) 2.935 1_455
F(38) H(8) 3.190 2_566
F(39) H(8) 3.539 2_566
F(40) H(19) 3.272 1_445
F(40) H(21) 3.548 1_445
F(41) H(8) 3.345 1_455
F(41) H(10) 2.964 1_455
F(42) H(7) 3.514 1_455
F(42) H(8) 3.201 1_455
F(42) H(10) 2.698 1_455
F(43) H(16) 2.520 1_445
F(43) H(17) 3.431 1_445
F(43) H(23) 3.377 1_445
F(44) H(13) 3.319 1_455
F(44) H(16) 2.952 1_445
F(45) H(13) 2.908 1_455
F(45) H(15) 3.188 1_455
F(45) H(16) 3.532 1_445
F(45) H(37) 3.590 1_455
F(46) H(2) 2.970 1_455
F(46) H(13) 2.906 1_455
F(46) H(15) 2.545 1_455
F(46) H(37) 2.591 1_455
F(47) H(2) 2.868 1_455
F(47) H(13) 3.561 1_455
F(47) H(15) 2.963 1_455
F(47) H(37) 2.205 1_455
F(48) H(2) 3.202 1_455
F(48) H(15) 3.591 1_455
F(48) H(36) 3.526 1_455
F(48) H(36) 3.250 2_667
F(48) H(37) 2.225 1_455
F(49) H(17) 3.465 1_445
F(49) H(36) 2.786 2_667
F(49) H(37) 3.097 1_455
F(50) H(16) 3.165 1_445
F(50) H(17) 2.969 1_445
F(50) H(36) 2.984 2_667
F(51) H(16) 2.695 1_445
F(51) H(17) 2.787 1_445
F(51) H(23) 3.478 1_445
F(51) H(36) 3.467 2_667
C(5) H(51) 3.488 1_655
C(9) H(46) 3.212 .
C(9) H(49) 3.519 .
C(10) H(51) 3.483 1_655
C(13) H(33) 3.320 2_677
C(15) H(29) 3.416 2_677
C(15) H(40) 3.577 2_777
C(20) H(48) 3.510 1_565
C(21) H(48) 2.921 1_565
C(22) H(48) 3.223 1_565
C(25) H(33) 3.092 2_677
C(25) H(42) 3.390 .
C(25) H(48) 3.447 1_565
C(27) H(48) 3.460 2_667
C(28) H(48) 3.211 2_667
C(32) H(27) 3.279 2_677
C(33) H(43) 3.160 2_667
C(33) H(52) 3.491 2_667
C(34) H(18) 3.595 2_777
C(37) H(12) 3.595 .
C(38) H(1) 3.218 1_455
C(38) H(5) 3.382 1_455
C(38) H(11) 3.544 .
C(39) H(1) 3.147 1_455
C(39) H(11) 3.329 .
C(40) H(1) 3.563 1_455
C(40) H(11) 3.529 .
C(40) H(12) 3.475 .
C(40) H(28) 3.537 .
C(41) H(12) 3.260 .
C(42) H(12) 3.320 .
C(42) H(35) 3.334 2_667
C(43) H(1) 3.566 1_455
C(43) H(6) 3.379 1_455
C(43) H(45) 3.562 2_566
C(50) H(10) 3.357 .
C(52) H(7) 3.558 .
C(53) H(35) 3.394 2_667
C(54) H(35) 3.446 2_667
C(55) H(24) 3.512 1_545
C(55) H(35) 3.444 2_667
C(56) H(20) 3.288 1_545
C(56) H(24) 3.460 1_545
C(56) H(30) 3.277 2_667
C(56) H(35) 3.378 2_667
C(57) H(30) 3.370 2_667
C(57) H(35) 3.300 2_667
C(58) H(35) 3.291 2_667
C(59) H(20) 3.486 1_545
C(59) H(38) 3.357 1_445
C(60) H(30) 3.396 2_667
C(60) H(51) 3.198 1_655
C(61) H(2) 3.519 1_455
C(62) H(5) 3.359 1_455
C(63) H(2) 3.540 1_455
C(64) H(2) 3.169 1_455
C(64) H(13) 3.454 1_455
C(64) H(23) 3.270 1_445
C(65) H(2) 2.882 1_455
C(65) H(23) 3.473 1_445
C(66) H(2) 3.054 1_455
C(67) H(8) 3.583 1_455
C(68) H(2) 3.420 1_455
C(68) H(37) 3.401 1_455
C(69) H(24) 3.107 1_655
C(69) H(25) 3.222 1_655
C(70) H(6) 3.389 .
C(71) H(4) 3.255 .
C(71) H(6) 3.400 .
C(71) H(25) 3.581 2_676
C(71) H(26) 3.220 2_676
C(72) H(4) 3.048 .
C(72) H(9) 3.442 .
C(72) H(19) 3.260 2_676
C(72) H(26) 3.324 2_676
C(73) H(4) 3.435 .
C(73) H(9) 2.814 .
C(73) H(19) 3.492 2_676
C(74) H(9) 3.157 .
C(75) H(21) 3.480 .
H(1) F(1) 3.274 1_655
H(1) C(38) 3.218 1_655
H(1) C(39) 3.147 1_655
H(1) C(40) 3.563 1_655
H(1) C(43) 3.566 1_655
H(1) H(41) 3.443 1_655
H(2) F(46) 2.970 1_655
H(2) F(47) 2.868 1_655
H(2) F(48) 3.202 1_655
H(2) C(61) 3.519 1_655
H(2) C(63) 3.540 1_655
H(2) C(64) 3.169 1_655
H(2) C(65) 2.882 1_655
H(2) C(66) 3.054 1_655
H(2) C(68) 3.420 1_655
H(2) H(51) 3.595 1_655
H(2) H(52) 3.386 1_655
H(4) F(19) 3.139 2_666
H(4) F(23) 3.532 2_666
H(4) F(24) 3.129 2_666
H(4) F(37) 3.211 1_655
H(4) C(71) 3.255 .
H(4) C(72) 3.048 .
H(4) C(73) 3.435 .
H(5) F(2) 3.017 1_655
H(5) F(19) 3.592 2_666
H(5) F(23) 2.948 2_666
H(5) F(24) 2.690 2_666
H(5) F(37) 3.037 1_655
H(5) F(38) 3.447 1_655
H(5) C(38) 3.382 1_655
H(5) C(62) 3.359 1_655
H(5) H(41) 2.894 1_655
H(5) H(50) 3.167 1_655
H(6) F(1) 3.027 1_655
H(6) F(2) 2.793 1_655
H(6) C(43) 3.379 1_655
H(6) C(70) 3.389 .
H(6) C(71) 3.400 .
H(7) F(15) 2.903 2_566
H(7) F(16) 2.820 2_566
H(7) F(17) 3.528 2_566
H(7) F(20) 3.171 .
H(7) F(21) 2.377 .
H(7) F(22) 2.596 .
H(7) F(42) 3.514 1_655
H(7) C(52) 3.558 .
H(8) F(20) 3.344 .
H(8) F(21) 3.224 .
H(8) F(22) 3.522 .
H(8) F(37) 2.531 1_655
H(8) F(37) 3.448 2_566
H(8) F(38) 2.935 1_655
H(8) F(38) 3.190 2_566
H(8) F(39) 3.539 2_566
H(8) F(41) 3.345 1_655
H(8) F(42) 3.201 1_655
H(8) C(67) 3.583 1_655
H(9) F(15) 3.562 2_566
H(9) F(16) 3.287 2_566
H(9) F(17) 3.458 2_566
H(9) C(72) 3.442 .
H(9) C(73) 2.814 .
H(9) C(74) 3.157 .
H(10) F(20) 3.177 .
H(10) F(21) 2.879 .
H(10) F(22) 3.281 .
H(10) F(41) 2.964 1_655
H(10) F(42) 2.698 1_655
H(10) C(50) 3.357 .
H(10) H(46) 2.533 .
H(10) H(49) 3.066 .
H(11) F(3) 3.270 .
H(11) F(15) 3.234 2_566
H(11) F(16) 3.589 2_566
H(11) F(21) 3.465 .
H(11) C(38) 3.544 .
H(11) C(39) 3.329 .
H(11) C(40) 3.529 .
H(11) H(46) 3.210 .
H(12) F(5) 3.483 .
H(12) F(6) 3.358 .
H(12) F(33) 3.559 .
H(12) C(37) 3.595 .
H(12) C(40) 3.475 .
H(12) C(41) 3.260 .
H(12) C(42) 3.320 .
H(12) H(46) 3.449 .
H(12) H(49) 3.070 .
H(13) F(5) 3.488 .
H(13) F(6) 3.543 .
H(13) F(32) 3.437 .
H(13) F(33) 2.486 .
H(13) F(34) 2.721 .
H(13) F(44) 3.319 1_655
H(13) F(45) 2.908 1_655
H(13) F(46) 2.906 1_655
H(13) F(47) 3.561 1_655
H(13) C(64) 3.454 1_655
H(13) H(51) 2.887 1_655
H(14) F(5) 3.090 .
H(14) F(6) 2.847 .
H(14) F(7) 3.506 .
H(15) F(45) 3.188 1_655
H(15) F(46) 2.545 1_655
H(15) F(47) 2.963 1_655
H(15) F(48) 3.591 1_655
H(16) F(35) 2.838 1_565
H(16) F(36) 2.842 1_565
H(16) F(43) 2.520 1_665
H(16) F(44) 2.952 1_665
H(16) F(45) 3.532 1_665
H(16) F(50) 3.165 1_665
H(16) F(51) 2.695 1_665
H(16) H(33) 3.128 2_677
H(16) H(34) 3.467 2_677
H(17) F(7) 3.056 2_677
H(17) F(8) 2.662 2_677
H(17) F(9) 2.405 2_677
H(17) F(10) 2.954 2_677
H(17) F(11) 3.518 2_677
H(17) F(12) 3.566 2_677
H(17) F(25) 3.358 1_665
H(17) F(43) 3.431 1_665
H(17) F(49) 3.465 1_665
H(17) F(50) 2.969 1_665
H(17) F(51) 2.787 1_665
H(17) H(40) 3.515 2_777
H(18) F(29) 3.177 2_667
H(18) F(30) 3.020 2_667
H(18) C(34) 3.595 2_777
H(18) H(29) 2.998 2_677
H(18) H(38) 3.597 2_777
H(18) H(40) 2.778 2_777
H(19) F(31) 3.106 1_565
H(19) F(40) 3.272 1_665
H(19) C(72) 3.260 2_676
H(19) C(73) 3.492 2_676
H(20) F(1) 3.161 .
H(20) F(3) 3.021 .
H(20) F(27) 3.311 1_565
H(20) F(28) 2.722 1_565
H(20) F(29) 3.047 1_565
H(20) F(30) 3.589 1_565
H(20) C(56) 3.288 1_565
H(20) C(59) 3.486 1_565
H(20) H(42) 3.539 .
H(20) H(48) 2.839 1_565
H(21) F(40) 3.548 1_665
H(21) C(75) 3.480 .
H(22) F(26) 3.194 1_665
H(23) F(31) 3.471 1_565
H(23) F(36) 3.471 1_565
H(23) F(43) 3.377 1_665
H(23) F(51) 3.478 1_665
H(23) C(64) 3.270 1_665
H(23) C(65) 3.473 1_665
H(23) H(51) 3.318 1_665
H(24) F(27) 3.457 1_565
H(24) F(28) 3.205 1_565
H(24) C(55) 3.512 1_565
H(24) C(56) 3.460 1_565
H(24) C(69) 3.107 1_455
H(25) F(3) 3.311 .
H(25) F(13) 3.343 2_566
H(25) F(14) 3.204 2_566
H(25) C(69) 3.222 1_455
H(25) C(71) 3.581 2_676
H(26) F(31) 3.540 1_565
H(26) C(71) 3.220 2_676
H(26) C(72) 3.324 2_676
H(27) C(32) 3.279 2_677
H(27) H(32) 3.413 2_677
H(27) H(33) 2.415 2_677
H(28) F(7) 2.785 .
H(28) F(8) 2.771 .
H(28) F(9) 3.142 .
H(28) C(40) 3.537 .
H(28) H(42) 2.717 .
H(29) F(29) 2.750 1_565
H(29) F(30) 3.075 1_565
H(29) C(15) 3.416 2_677
H(29) H(18) 2.998 2_677
H(29) H(33) 3.077 2_677
H(29) H(42) 3.294 .
H(29) H(48) 2.947 1_565
H(30) F(33) 3.460 2_667
H(30) F(34) 2.814 2_667
H(30) F(35) 3.060 2_667
H(30) F(36) 3.438 2_667
H(30) C(56) 3.277 2_667
H(30) C(57) 3.370 2_667
H(30) C(60) 3.396 2_667
H(30) H(48) 3.145 2_667
H(31) F(9) 3.410 1_655
H(31) F(10) 2.910 1_655
H(31) F(11) 3.073 1_655
H(32) F(6) 3.472 .
H(32) F(7) 3.000 .
H(32) F(8) 3.330 .
H(32) H(27) 3.413 2_677
H(33) F(35) 2.852 2_667
H(33) F(36) 3.140 2_667
H(33) C(13) 3.320 2_677
H(33) C(25) 3.092 2_677
H(33) H(16) 3.128 2_677
H(33) H(27) 2.415 2_677
H(33) H(29) 3.077 2_677
H(33) H(48) 3.134 2_667
H(34) F(4) 3.580 .
H(34) F(5) 3.231 .
H(34) F(6) 2.882 .
H(34) F(7) 2.848 .
H(34) F(8) 3.238 .
H(34) F(35) 3.056 2_667
H(34) F(36) 3.440 2_667
H(34) H(16) 3.467 2_677
H(35) F(4) 2.989 2_667
H(35) F(5) 3.377 2_667
H(35) F(11) 3.391 2_667
H(35) F(12) 3.202 2_667
H(35) F(34) 3.588 2_667
H(35) C(42) 3.334 2_667
H(35) C(53) 3.394 2_667
H(35) C(54) 3.446 2_667
H(35) C(55) 3.444 2_667
H(35) C(56) 3.378 2_667
H(35) C(57) 3.300 2_667
H(35) C(58) 3.291 2_667
H(35) H(43) 2.414 2_667
H(35) H(52) 3.274 2_667
H(36) F(11) 3.496 1_655
H(36) F(48) 3.526 1_655
H(36) F(48) 3.250 2_667
H(36) F(49) 2.786 2_667
H(36) F(50) 2.984 2_667
H(36) F(51) 3.467 2_667
H(36) H(43) 3.302 2_667
H(36) H(52) 2.853 2_667
H(37) F(4) 2.962 2_667
H(37) F(5) 3.513 2_667
H(37) F(10) 3.530 2_667
H(37) F(11) 2.896 2_667
H(37) F(12) 2.782 2_667
H(37) F(45) 3.590 1_655
H(37) F(46) 2.591 1_655
H(37) F(47) 2.205 1_655
H(37) F(48) 2.225 1_655
H(37) F(49) 3.097 1_655
H(37) C(68) 3.401 1_655
H(37) H(43) 3.341 2_667
H(38) F(25) 2.966 1_665
H(38) F(26) 3.026 1_665
H(38) F(27) 3.351 1_665
H(38) F(28) 3.367 1_665
H(38) F(29) 2.987 1_665
H(38) F(30) 2.924 1_665
H(38) C(59) 3.357 1_665
H(38) H(18) 3.597 2_777
H(39) F(1) 3.476 1_655
H(39) F(27) 3.450 1_665
H(39) F(28) 3.329 1_665
H(39) F(29) 3.502 1_665
H(40) F(9) 3.492 1_655
H(40) F(29) 3.199 1_665
H(40) F(30) 3.261 1_665
H(40) C(15) 3.577 2_777
H(40) H(17) 3.515 2_777
H(40) H(18) 2.778 2_777
H(41) F(23) 2.791 2_566
H(41) F(24) 2.872 2_566
H(41) H(1) 3.443 1_455
H(41) H(5) 2.894 1_455
H(41) H(45) 3.149 2_566
H(42) C(25) 3.390 .
H(42) H(20) 3.539 .
H(42) H(28) 2.717 .
H(42) H(29) 3.294 .
H(43) C(33) 3.160 2_667
H(43) H(35) 2.414 2_667
H(43) H(36) 3.302 2_667
H(43) H(37) 3.341 2_667
H(45) F(2) 2.394 2_566
H(45) F(22) 3.427 2_566
H(45) C(43) 3.562 2_566
H(45) H(41) 3.149 2_566
H(46) C(9) 3.212 .
H(46) H(10) 2.533 .
H(46) H(11) 3.210 .
H(46) H(12) 3.449 .
H(48) C(20) 3.510 1_545
H(48) C(21) 2.921 1_545
H(48) C(22) 3.223 1_545
H(48) C(25) 3.447 1_545
H(48) C(27) 3.460 2_667
H(48) C(28) 3.211 2_667
H(48) H(20) 2.839 1_545
H(48) H(29) 2.947 1_545
H(48) H(30) 3.145 2_667
H(48) H(33) 3.134 2_667
H(49) C(9) 3.519 .
H(49) H(10) 3.066 .
H(49) H(12) 3.070 .
H(50) F(23) 2.751 2_566
H(50) F(24) 3.003 2_566
H(50) H(5) 3.167 1_455
H(51) F(31) 2.577 1_455
H(51) F(32) 2.323 1_455
H(51) F(33) 2.726 1_455
H(51) F(34) 3.224 1_455
H(51) F(35) 3.576 1_455
H(51) F(36) 3.410 1_455
H(51) C(5) 3.488 1_455
H(51) C(10) 3.483 1_455
H(51) C(60) 3.198 1_455
H(51) H(2) 3.595 1_455
H(51) H(13) 2.887 1_455
H(51) H(23) 3.318 1_445
H(52) C(33) 3.491 2_667
H(52) H(2) 3.386 1_455
H(52) H(35) 3.274 2_667
H(52) H(36) 2.853 2_667

loop_
_geom_torsion_atom_site_label_1
_geom_torsion_atom_site_label_2
_geom_torsion_atom_site_label_3
_geom_torsion_atom_site_label_4
_geom_torsion
S(1) Ir(1) C(1) C(2) 172.5(3)
S(1) Ir(1) C(1) C(5) 56.3(4)
S(1) Ir(1) C(1) C(6) -68.0(8)
C(1) Ir(1) S(1) C(11) 104.7(3)
S(1) Ir(1) C(2) C(1) -12.8(5)
S(1) Ir(1) C(2) C(3) 104.2(4)
S(1) Ir(1) C(2) C(7) -134.3(6)
C(2) Ir(1) S(1) C(11) 113.0(4)
S(1) Ir(1) C(3) C(2) -126.0(4)
S(1) Ir(1) C(3) C(4) -7.6(5)
S(1) Ir(1) C(3) C(8) 112.9(7)
C(3) Ir(1) S(1) C(11) 174.2(4)
S(1) Ir(1) C(4) C(3) 174.9(3)
S(1) Ir(1) C(4) C(5) -70.5(5)
S(1) Ir(1) C(4) C(9) 54.3(8)
C(4) Ir(1) S(1) C(11) 169.5(3)
S(1) Ir(1) C(5) C(1) -127.9(4)
S(1) Ir(1) C(5) C(4) 111.7(5)
S(1) Ir(1) C(5) C(10) -7.9(7)
C(5) Ir(1) S(1) C(11) 134.6(3)
C(35) Ir(1) S(1) C(11) 4.4(3)
C(36) Ir(1) S(1) C(11) -91.1(4)
C(1) Ir(1) C(2) C(3) 117.1(6)
C(1) Ir(1) C(2) C(7) -121.4(8)
C(2) Ir(1) C(1) C(5) -116.2(5)
C(2) Ir(1) C(1) C(6) 119.5(10)
C(1) Ir(1) C(3) C(2) -38.0(4)
C(1) Ir(1) C(3) C(4) 80.4(4)
C(1) Ir(1) C(3) C(8) -159.1(8)
C(3) Ir(1) C(1) C(2) 37.3(4)
C(3) Ir(1) C(1) C(5) -78.9(4)
C(3) Ir(1) C(1) C(6) 156.8(9)
C(1) Ir(1) C(4) C(3) -79.2(4)
C(1) Ir(1) C(4) C(5) 35.4(5)
C(1) Ir(1) C(4) C(9) 160.2(9)
C(4) Ir(1) C(1) C(2) 80.3(4)
C(4) Ir(1) C(1) C(5) -35.9(4)
C(4) Ir(1) C(1) C(6) -160.3(9)
C(1) Ir(1) C(5) C(4) -120.4(7)
C(1) Ir(1) C(5) C(10) 120.0(9)
C(5) Ir(1) C(1) C(2) 116.2(5)
C(5) Ir(1) C(1) C(6) -124.4(10)
C(35) Ir(1) C(1) C(2) -91.3(4)
C(35) Ir(1) C(1) C(5) 152.6(4)
C(35) Ir(1) C(1) C(6) 28.2(9)
C(36) Ir(1) C(1) C(2) 36.4(11)
C(36) Ir(1) C(1) C(5) -79.8(10)
C(36) Ir(1) C(1) C(6) 155.9(10)
C(2) Ir(1) C(3) C(4) 118.4(6)
C(2) Ir(1) C(3) C(8) -121.1(9)
C(3) Ir(1) C(2) C(1) -117.1(6)
C(3) Ir(1) C(2) C(7) 121.5(9)
C(2) Ir(1) C(4) C(3) -36.5(4)
C(2) Ir(1) C(4) C(5) 78.1(5)
C(2) Ir(1) C(4) C(9) -157.1(9)
C(4) Ir(1) C(2) C(1) -79.7(4)
C(4) Ir(1) C(2) C(3) 37.4(4)
C(4) Ir(1) C(2) C(7) 158.9(7)
C(2) Ir(1) C(5) C(1) 38.6(4)
C(2) Ir(1) C(5) C(4) -81.7(5)
C(2) Ir(1) C(5) C(10) 158.6(8)
C(5) Ir(1) C(2) C(1) -37.5(4)
C(5) Ir(1) C(2) C(3) 79.6(4)
C(5) Ir(1) C(2) C(7) -158.9(7)
C(35) Ir(1) C(2) C(1) 94.4(4)
C(35) Ir(1) C(2) C(3) -148.6(5)
C(35) Ir(1) C(2) C(7) -27.0(7)
C(36) Ir(1) C(2) C(1) -164.0(4)
C(36) Ir(1) C(2) C(3) -47.0(6)
C(36) Ir(1) C(2) C(7) 74.5(7)
C(3) Ir(1) C(4) C(5) 114.6(7)
C(3) Ir(1) C(4) C(9) -120.6(9)
C(4) Ir(1) C(3) C(2) -118.4(6)
C(4) Ir(1) C(3) C(8) 120.5(9)
C(3) Ir(1) C(5) C(1) 80.9(4)
C(3) Ir(1) C(5) C(4) -39.4(5)
C(3) Ir(1) C(5) C(10) -159.0(8)
C(5) Ir(1) C(3) C(2) -79.8(5)
C(5) Ir(1) C(3) C(4) 38.6(4)
C(5) Ir(1) C(3) C(8) 159.1(8)
C(35) Ir(1) C(3) C(2) 41.0(6)
C(35) Ir(1) C(3) C(4) 159.4(4)
C(35) Ir(1) C(3) C(8) -80.1(8)
C(36) Ir(1) C(3) C(2) 141.7(5)
C(36) Ir(1) C(3) C(4) -99.9(5)
C(36) Ir(1) C(3) C(8) 20.5(8)
C(4) Ir(1) C(5) C(1) 120.4(7)
C(4) Ir(1) C(5) C(10) -119.6(10)
C(5) Ir(1) C(4) C(3) -114.6(7)
C(5) Ir(1) C(4) C(9) 124.8(10)
C(35) Ir(1) C(4) C(3) -53.9(11)
C(35) Ir(1) C(4) C(5) 60.7(11)
C(35) Ir(1) C(4) C(9) -174.5(9)
C(36) Ir(1) C(4) C(3) 84.8(5)
C(36) Ir(1) C(4) C(5) -160.6(5)
C(36) Ir(1) C(4) C(9) -35.8(8)
C(35) Ir(1) C(5) C(1) -36.6(6)
C(35) Ir(1) C(5) C(4) -157.0(5)
C(35) Ir(1) C(5) C(10) 83.4(9)
C(36) Ir(1) C(5) C(1) 147.5(5)
C(36) Ir(1) C(5) C(4) 27.2(7)
C(36) Ir(1) C(5) C(10) -92.5(8)
Ir(1) S(1) C(11) C(12) 87.8(7)
Ir(1) S(1) C(11) C(16) -99.0(7)
F(5) F(4) F(6) F(7) -177(4)
F(5) F(4) F(6) C(44) 148(4)
F(6) F(4) F(5) C(44) -28(3)
F(5) F(4) F(12) F(10) -6(6)
F(5) F(4) F(12) F(11) 85(11)
F(5) F(4) F(12) C(44) 18(4)
F(12) F(4) F(5) F(6) 14(6)
F(12) F(4) F(5) C(44) -14(3)
F(5) F(4) C(44) F(6) -16(2)
F(5) F(4) C(44) F(7) -47(2)
F(5) F(4) C(44) F(8) -66(2)
F(5) F(4) C(44) F(9) -100(2)
F(5) F(4) C(44) F(10) -158(2)
F(5) F(4) C(44) F(11) -177(2)
F(5) F(4) C(44) F(12) -170(2)
F(5) F(4) C(44) C(41) 81(2)
C(44) F(4) F(5) F(6) 28(3)
F(6) F(4) F(12) F(10) 1(3)
F(6) F(4) F(12) F(11) 93(10)
F(6) F(4) F(12) C(44) 25.3(18)
F(12) F(4) F(6) F(5) -172(4)
F(12) F(4) F(6) F(7) 11(3)
F(12) F(4) F(6) C(44) -23.3(17)
F(6) F(4) C(44) F(5) 16(2)
F(6) F(4) C(44) F(7) -31.3(19)
F(6) F(4) C(44) F(8) -50(2)
F(6) F(4) C(44) F(9) -84(2)
F(6) F(4) C(44) F(10) -142(2)
F(6) F(4) C(44) F(11) -160.7(18)
F(6) F(4) C(44) F(12) -154(2)
F(6) F(4) C(44) C(41) 97.0(19)
C(44) F(4) F(6) F(5) -148(4)
C(44) F(4) F(6) F(7) 34.2(18)
F(12) F(4) C(44) F(5) 170(2)
F(12) F(4) C(44) F(6) 154(2)
F(12) F(4) C(44) F(7) 122.9(14)
F(12) F(4) C(44) F(8) 103.9(18)
F(12) F(4) C(44) F(9) 70(2)
F(12) F(4) C(44) F(10) 12.1(15)
F(12) F(4) C(44) F(11) -6.5(11)
F(12) F(4) C(44) C(41) -108.8(14)
C(44) F(4) F(12) F(10) -24(2)
C(44) F(4) F(12) F(11) 68(10)
F(4) F(5) F(6) F(7) 4(6)
F(4) F(5) F(6) C(44) -28(3)
F(4) F(5) C(44) F(6) 152(3)
F(4) F(5) C(44) F(7) 135(2)
F(4) F(5) C(44) F(8) 126(2)
F(4) F(5) C(44) F(9) 107(2)
F(4) F(5) C(44) F(10) 27(2)
F(4) F(5) C(44) F(11) 3(2)
F(4) F(5) C(44) F(12) 9(2)
F(4) F(5) C(44) C(41) -111(2)
F(6) F(5) C(44) F(4) -152(3)
F(6) F(5) C(44) F(7) -17(2)
F(6) F(5) C(44) F(8) -26(3)
F(6) F(5) C(44) F(9) -45(3)
F(6) F(5) C(44) F(10) -125(3)
F(6) F(5) C(44) F(11) -149(2)
F(6) F(5) C(44) F(12) -143(2)
F(6) F(5) C(44) C(41) 98(2)
C(44) F(5) F(6) F(4) 28(3)
C(44) F(5) F(6) F(7) 32(4)
F(4) F(6) F(7) F(8) -18(5)
F(4) F(6) F(7) F(9) -17(3)
F(4) F(6) F(7) C(44) -34.7(18)
F(4) F(6) C(44) F(5) -15(2)
F(4) F(6) C(44) F(7) 145(2)
F(4) F(6) C(44) F(8) 140.2(16)
F(4) F(6) C(44) F(9) 131.4(17)
F(4) F(6) C(44) F(10) 65(3)
F(4) F(6) C(44) F(11) 27(2)
F(4) F(6) C(44) F(12) 24.3(19)
F(4) F(6) C(44) C(41) -108.5(15)
F(5) F(6) F(7) F(8) -21(8)
F(5) F(6) F(7) F(9) -20(6)
F(5) F(6) F(7) C(44) -37(5)
F(5) F(6) C(44) F(4) 15(2)
F(5) F(6) C(44) F(7) 160(3)
F(5) F(6) C(44) F(8) 155(2)
F(5) F(6) C(44) F(9) 147(2)
F(5) F(6) C(44) F(10) 80(3)
F(5) F(6) C(44) F(11) 42(3)
F(5) F(6) C(44) F(12) 40(3)
F(5) F(6) C(44) C(41) -93(2)
F(7) F(6) C(44) F(4) -145(2)
F(7) F(6) C(44) F(5) -160(3)
F(7) F(6) C(44) F(8) -4.9(12)
F(7) F(6) C(44) F(9) -13.6(17)
F(7) F(6) C(44) F(10) -80(3)
F(7) F(6) C(44) F(11) -118(2)
F(7) F(6) C(44) F(12) -120.7(16)
F(7) F(6) C(44) C(41) 106.4(13)
C(44) F(6) F(7) F(8) 16(3)
C(44) F(6) F(7) F(9) 18(2)
F(6) F(7) F(8) F(9) 4(8)
F(6) F(7) F(8) C(44) -14(3)
F(6) F(7) F(9) F(8) -177(6)
F(6) F(7) F(9) F(10) 10(2)
F(6) F(7) F(9) C(44) -16.0(19)
F(6) F(7) C(44) F(4) 28.6(18)
F(6) F(7) C(44) F(5) 9.2(16)
F(6) F(7) C(44) F(8) 168(2)
F(6) F(7) C(44) F(9) 164(2)
F(6) F(7) C(44) F(10) 137(2)
F(6) F(7) C(44) F(11) 123(2)
F(6) F(7) C(44) F(12) 95(2)
F(6) F(7) C(44) C(41) -101.4(17)
F(8) F(7) F(9) F(10) -173(9)
F(8) F(7) F(9) C(44) 161(8)
F(9) F(7) F(8) C(44) -18(8)
F(8) F(7) C(44) F(4) -140(2)
F(8) F(7) C(44) F(5) -159(2)
F(8) F(7) C(44) F(6) -168(2)
F(8) F(7) C(44) F(9) -4(2)
F(8) F(7) C(44) F(10) -31(2)
F(8) F(7) C(44) F(11) -45(2)
F(8) F(7) C(44) F(12) -73(2)
F(8) F(7) C(44) C(41) 90(2)
C(44) F(7) F(8) F(9) 18(8)
F(9) F(7) C(44) F(4) -135.5(16)
F(9) F(7) C(44) F(5) -154.9(14)
F(9) F(7) C(44) F(6) -164(2)
F(9) F(7) C(44) F(8) 4(2)
F(9) F(7) C(44) F(10) -26.6(18)
F(9) F(7) C(44) F(11) -41(2)
F(9) F(7) C(44) F(12) -69(2)
F(9) F(7) C(44) C(41) 94.5(15)
C(44) F(7) F(9) F(8) -161(8)
C(44) F(7) F(9) F(10) 26.4(16)
F(7) F(8) F(9) F(10) 8(9)
F(7) F(8) F(9) C(44) -18(8)
F(7) F(8) C(44) F(4) 48(2)
F(7) F(8) C(44) F(5) 22(2)
F(7) F(8) C(44) F(6) 10(2)
F(7) F(8) C(44) F(9) 173(3)
F(7) F(8) C(44) F(10) 150(2)
F(7) F(8) C(44) F(11) 144(2)
F(7) F(8) C(44) F(12) 121(2)
F(7) F(8) C(44) C(41) -100(2)
F(9) F(8) C(44) F(4) -124(2)
F(9) F(8) C(44) F(5) -150(2)
F(9) F(8) C(44) F(6) -163(2)
F(9) F(8) C(44) F(7) -173(3)
F(9) F(8) C(44) F(10) -23(2)
F(9) F(8) C(44) F(11) -28(2)
F(9) F(8) C(44) F(12) -52(2)
F(9) F(8) C(44) C(41) 87(2)
C(44) F(8) F(9) F(7) 18(8)
C(44) F(8) F(9) F(10) 25(2)
F(7) F(9) F(10) F(11) -28(10)
F(7) F(9) F(10) F(12) 2(2)
F(7) F(9) F(10) C(44) -27.6(16)
F(7) F(9) C(44) F(4) 74(2)
F(7) F(9) C(44) F(5) 36(2)
F(7) F(9) C(44) F(6) 14.9(19)
F(7) F(9) C(44) F(8) -3.8(18)
F(7) F(9) C(44) F(10) 149.6(19)
F(7) F(9) C(44) F(11) 149.6(14)
F(7) F(9) C(44) F(12) 130.8(15)
F(7) F(9) C(44) C(41) -107.1(14)
F(8) F(9) F(10) F(11) -29(11)
F(8) F(9) F(10) F(12) 0(3)
F(8) F(9) F(10) C(44) -29(2)
F(8) F(9) C(44) F(4) 78(3)
F(8) F(9) C(44) F(5) 40(2)
F(8) F(9) C(44) F(6) 19(2)
F(8) F(9) C(44) F(7) 3.8(18)
F(8) F(9) C(44) F(10) 153(2)
F(8) F(9) C(44) F(11) 153(2)
F(8) F(9) C(44) F(12) 135(2)
F(8) F(9) C(44) C(41) -103(2)
F(10) F(9) C(44) F(4) -76(2)
F(10) F(9) C(44) F(5) -114(2)
F(10) F(9) C(44) F(6) -135(2)
F(10) F(9) C(44) F(7) -149.6(19)
F(10) F(9) C(44) F(8) -153(2)
F(10) F(9) C(44) F(11) 0.0(14)
F(10) F(9) C(44) F(12) -18.8(16)
F(10) F(9) C(44) C(41) 103.3(16)
C(44) F(9) F(10) F(11) -0(9)
C(44) F(9) F(10) F(12) 30(2)
F(9) F(10) F(11) F(12) 39(10)
F(9) F(10) F(11) C(44) 0(8)
F(9) F(10) F(12) F(4) -9(4)
F(9) F(10) F(12) F(11) -165(4)
F(9) F(10) F(12) C(44) -30(2)
F(9) F(10) C(44) F(4) 135.8(15)
F(9) F(10) C(44) F(5) 123.7(17)
F(9) F(10) C(44) F(6) 88(3)
F(9) F(10) C(44) F(7) 24.8(16)
F(9) F(10) C(44) F(8) 12.2(13)
F(9) F(10) C(44) F(11) -180(3)
F(9) F(10) C(44) F(12) 152(2)
F(9) F(10) C(44) C(41) -98.8(13)
F(11) F(10) F(12) F(4) 156(3)
F(11) F(10) F(12) C(44) 135(3)
F(12) F(10) F(11) C(44) -39(2)
F(11) F(10) C(44) F(4) -44(2)
F(11) F(10) C(44) F(5) -56(3)
F(11) F(10) C(44) F(6) -92(3)
F(11) F(10) C(44) F(7) -155(2)
F(11) F(10) C(44) F(8) -168(2)
F(11) F(10) C(44) F(9) 180(3)
F(11) F(10) C(44) F(12) -28(2)
F(11) F(10) C(44) C(41) 81(2)
C(44) F(10) F(11) F(12) 39(2)
F(12) F(10) C(44) F(4) -15.9(19)
F(12) F(10) C(44) F(5) -28(2)
F(12) F(10) C(44) F(6) -64(3)
F(12) F(10) C(44) F(7) -127.0(18)
F(12) F(10) C(44) F(8) -139.5(18)
F(12) F(10) C(44) F(9) -152(2)
F(12) F(10) C(44) F(11) 28(2)
F(12) F(10) C(44) C(41) 109.5(17)
C(44) F(10) F(12) F(4) 22(2)
C(44) F(10) F(12) F(11) -135(3)
F(10) F(11) F(12) F(4) -108(10)
F(10) F(11) F(12) C(44) -47(3)
F(10) F(11) C(44) F(4) 137(2)
F(10) F(11) C(44) F(5) 135(2)
F(10) F(11) C(44) F(6) 116(3)
F(10) F(11) C(44) F(7) 32(3)
F(10) F(11) C(44) F(8) 13(2)
F(10) F(11) C(44) F(9) -0(2)
F(10) F(11) C(44) F(12) 121(4)
F(10) F(11) C(44) C(41) -107(2)
F(12) F(11) C(44) F(4) 15(2)
F(12) F(11) C(44) F(5) 14(2)
F(12) F(11) C(44) F(6) -6(3)
F(12) F(11) C(44) F(7) -90(3)
F(12) F(11) C(44) F(8) -108(2)
F(12) F(11) C(44) F(9) -121(2)
F(12) F(11) C(44) F(10) -121(4)
F(12) F(11) C(44) C(41) 131(2)
C(44) F(11) F(12) F(4) -61(9)
C(44) F(11) F(12) F(10) 47(3)
F(4) F(12) C(44) F(5) -4.4(11)
F(4) F(12) C(44) F(6) -21.9(18)
F(4) F(12) C(44) F(7) -90(2)
F(4) F(12) C(44) F(8) -116.5(16)
F(4) F(12) C(44) F(9) -138.4(14)
F(4) F(12) C(44) F(10) -162(2)
F(4) F(12) C(44) F(11) 163(3)
F(4) F(12) C(44) C(41) 107.4(14)
F(10) F(12) C(44) F(4) 162(2)
F(10) F(12) C(44) F(5) 158.0(18)
F(10) F(12) C(44) F(6) 140(2)
F(10) F(12) C(44) F(7) 72(2)
F(10) F(12) C(44) F(8) 46(2)
F(10) F(12) C(44) F(9) 24(2)
F(10) F(12) C(44) F(11) -35(2)
F(10) F(12) C(44) C(41) -90.2(19)
F(11) F(12) C(44) F(4) -163(3)
F(11) F(12) C(44) F(5) -167(2)
F(11) F(12) C(44) F(6) 175(2)
F(11) F(12) C(44) F(7) 107(3)
F(11) F(12) C(44) F(8) 81(3)
F(11) F(12) C(44) F(9) 59(2)
F(11) F(12) C(44) F(10) 35(2)
F(11) F(12) C(44) C(41) -55(3)
F(14) F(13) C(51) F(15) 35(3)
F(14) F(13) C(51) F(16) 57(3)
F(14) F(13) C(51) F(17) 143(2)
F(14) F(13) C(51) F(18) 164(2)
F(14) F(13) C(51) C(47) -86(2)
F(13) F(14) C(51) F(15) -148(3)
F(13) F(14) C(51) F(16) -131(3)
F(13) F(14) C(51) F(17) -45(3)
F(13) F(14) C(51) F(18) -16(3)
F(13) F(14) C(51) C(47) 102(3)
F(16) F(15) C(51) F(13) 122(2)
F(16) F(15) C(51) F(14) 134(2)
F(16) F(15) C(51) F(17) 4(2)
F(16) F(15) C(51) F(18) 23(2)
F(16) F(15) C(51) C(47) -113(2)
C(51) F(15) F(16) F(17) -13(7)
F(15) F(16) F(17) F(18) -12(9)
F(15) F(16) F(17) C(51) 15(8)
F(15) F(16) C(51) F(13) -68(3)
F(15) F(16) C(51) F(14) -49(2)
F(15) F(16) C(51) F(17) -176(2)
F(15) F(16) C(51) F(18) -161(2)
F(15) F(16) C(51) C(47) 75(2)
F(17) F(16) C(51) F(13) 108.1(18)
F(17) F(16) C(51) F(14) 126.2(13)
F(17) F(16) C(51) F(15) 176(2)
F(17) F(16) C(51) F(18) 14.6(10)
F(17) F(16) C(51) C(47) -109.5(13)
C(51) F(16) F(17) F(18) -26.7(17)
F(16) F(17) F(18) C(51) 20.4(13)
F(16) F(17) C(51) F(13) -118.0(17)
F(16) F(17) C(51) F(14) -102.4(17)
F(16) F(17) C(51) F(15) -1.7(10)
F(16) F(17) C(51) F(18) -155.9(16)
F(16) F(17) C(51) C(47) 111.2(14)
F(18) F(17) C(51) F(13) 37.9(17)
F(18) F(17) C(51) F(14) 53.5(18)
F(18) F(17) C(51) F(15) 154.2(13)
F(18) F(17) C(51) F(16) 155.9(16)
F(18) F(17) C(51) C(47) -92.9(14)
F(17) F(18) C(51) F(13) -145.3(15)
F(17) F(18) C(51) F(14) -139.7(14)
F(17) F(18) C(51) F(15) -33.8(18)
F(17) F(18) C(51) F(16) -24.6(17)
F(17) F(18) C(51) C(47) 102.2(14)
F(20) F(19) C(52) F(21) 20.3(19)
F(20) F(19) C(52) F(22) 32(2)
F(20) F(19) C(52) F(23) 131.7(17)
F(20) F(19) C(52) F(24) 141.9(18)
F(20) F(19) C(52) C(49) -102.5(17)
C(52) F(19) F(20) F(21) -18.9(17)
F(19) F(20) F(21) F(22) -4(4)
F(19) F(20) F(21) C(52) 25(2)
F(19) F(20) C(52) F(21) -159.9(19)
F(19) F(20) C(52) F(22) -153.0(17)
F(19) F(20) C(52) F(23) -58(2)
F(19) F(20) C(52) F(24) -40.4(19)
F(19) F(20) C(52) C(49) 88.2(18)
F(21) F(20) C(52) F(19) 159.9(19)
F(21) F(20) C(52) F(22) 6.9(8)
F(21) F(20) C(52) F(23) 102.0(12)
F(21) F(20) C(52) F(24) 119.5(11)
F(21) F(20) C(52) C(49) -111.9(10)
C(52) F(20) F(21) F(22) -29(3)
F(20) F(21) F(22) C(52) 23(2)
F(20) F(21) C(52) F(19) -9.0(8)
F(20) F(21) C(52) F(22) -162(2)
F(20) F(21) C(52) F(23) -120.4(10)
F(20) F(21) C(52) F(24) -104.8(12)
F(20) F(21) C(52) C(49) 111.0(9)
F(22) F(21) C(52) F(19) 153(2)
F(22) F(21) C(52) F(20) 162(2)
F(22) F(21) C(52) F(23) 42(2)
F(22) F(21) C(52) F(24) 58(2)
F(22) F(21) C(52) C(49) -87(2)
F(21) F(22) C(52) F(19) -32(2)
F(21) F(22) C(52) F(20) -18(2)
F(21) F(22) C(52) F(23) -140(2)
F(21) F(22) C(52) F(24) -131(2)
F(21) F(22) C(52) C(49) 103(2)
F(24) F(23) C(52) F(19) 30(2)
F(24) F(23) C(52) F(20) 53(2)
F(24) F(23) C(52) F(21) 140(2)
F(24) F(23) C(52) F(22) 155(2)
F(24) F(23) C(52) C(49) -93(2)
F(23) F(24) C(52) F(19) -151(2)
F(23) F(24) C(52) F(20) -134.7(19)
F(23) F(24) C(52) F(21) -47(2)
F(23) F(24) C(52) F(22) -27(2)
F(23) F(24) C(52) C(49) 97(2)
F(26) F(25) C(59) F(27) -18.1(15)
F(26) F(25) C(59) F(28) -39.3(16)
F(26) F(25) C(59) F(29) -131.0(13)
F(26) F(25) C(59) F(30) -143.6(13)
F(26) F(25) C(59) C(55) 104.8(12)
C(59) F(25) F(26) F(27) 17.2(14)
F(25) F(26) F(27) F(28) 17(4)
F(25) F(26) F(27) C(59) -21.4(18)
F(25) F(26) C(59) F(27) 162.0(15)
F(25) F(26) C(59) F(28) 149.7(13)
F(25) F(26) C(59) F(29) 63.3(16)
F(25) F(26) C(59) F(30) 39.7(14)
F(25) F(26) C(59) C(55) -90.9(13)
F(27) F(26) C(59) F(25) -162.0(15)
F(27) F(26) C(59) F(28) -12.3(10)
F(27) F(26) C(59) F(29) -98.7(14)
F(27) F(26) C(59) F(30) -122.4(13)
F(27) F(26) C(59) C(55) 107.1(12)
C(59) F(26) F(27) F(28) 39(2)
F(26) F(27) F(28) C(59) -31(2)
F(26) F(27) C(59) F(25) 10.8(9)
F(26) F(27) C(59) F(28) 153(2)
F(26) F(27) C(59) F(29) 122.9(12)
F(26) F(27) C(59) F(30) 106.4(14)
F(26) F(27) C(59) C(55) -111.5(10)
F(28) F(27) C(59) F(25) -142(2)
F(28) F(27) C(59) F(26) -153(2)
F(28) F(27) C(59) F(29) -30(2)
F(28) F(27) C(59) F(30) -46(2)
F(28) F(27) C(59) C(55) 96(2)
F(27) F(28) C(59) F(25) 48(2)
F(27) F(28) C(59) F(26) 26(2)
F(27) F(28) C(59) F(29) 151(2)
F(27) F(28) C(59) F(30) 143(2)
F(27) F(28) C(59) C(55) -95(2)
F(30) F(29) C(59) F(25) -31.8(19)
F(30) F(29) C(59) F(26) -64(2)
F(30) F(29) C(59) F(27) -146(2)
F(30) F(29) C(59) F(28) -159.2(19)
F(30) F(29) C(59) C(55) 90.1(19)
F(29) F(30) C(59) F(25) 149.2(19)
F(29) F(30) C(59) F(26) 127.4(19)
F(29) F(30) C(59) F(27) 41(2)
F(29) F(30) C(59) F(28) 21(2)
F(29) F(30) C(59) C(55) -100.5(19)
F(32) F(31) C(60) F(33) -5.5(18)
F(32) F(31) C(60) F(34) -14.0(19)
F(32) F(31) C(60) F(35) -120.1(18)
F(32) F(31) C(60) F(36) -125.7(18)
F(32) F(31) C(60) C(57) 115.2(18)
C(60) F(31) F(32) F(33) 11(3)
F(31) F(32) F(33) F(34) 6(5)
F(31) F(32) F(33) C(60) -13(4)
F(31) F(32) C(60) F(33) 174.4(18)
F(31) F(32) C(60) F(34) 168.5(16)
F(31) F(32) C(60) F(35) 70.4(19)
F(31) F(32) C(60) F(36) 57.8(18)
F(31) F(32) C(60) C(57) -74.6(19)
F(33) F(32) C(60) F(31) -174.4(18)
F(33) F(32) C(60) F(34) -5.9(6)
F(33) F(32) C(60) F(35) -104.1(10)
F(33) F(32) C(60) F(36) -116.7(9)
F(33) F(32) C(60) C(57) 111.0(10)
C(60) F(32) F(33) F(34) 19(2)
F(32) F(33) F(34) C(60) -14.6(16)
F(32) F(33) C(60) F(31) 2.4(7)
F(32) F(33) C(60) F(34) 167.5(14)
F(32) F(33) C(60) F(35) 117.0(12)
F(32) F(33) C(60) F(36) 100.9(13)
F(32) F(33) C(60) C(57) -113.2(11)
F(34) F(33) C(60) F(31) -165.2(12)
F(34) F(33) C(60) F(32) -167.5(14)
F(34) F(33) C(60) F(35) -50.5(15)
F(34) F(33) C(60) F(36) -66.6(17)
F(34) F(33) C(60) C(57) 79.3(14)
F(33) F(34) C(60) F(31) 18.3(15)
F(33) F(34) C(60) F(32) 12.4(14)
F(33) F(34) C(60) F(35) 133.3(14)
F(33) F(34) C(60) F(36) 123.7(15)
F(33) F(34) C(60) C(57) -111.2(13)
F(36) F(35) C(60) F(31) -19(2)
F(36) F(35) C(60) F(32) -43(2)
F(36) F(35) C(60) F(33) -127(2)
F(36) F(35) C(60) F(34) -148(2)
F(36) F(35) C(60) C(57) 102(2)
F(35) F(36) C(60) F(31) 162(2)
F(35) F(36) C(60) F(32) 142(2)
F(35) F(36) C(60) F(33) 60(2)
F(35) F(36) C(60) F(34) 33(2)
F(35) F(36) C(60) C(57) -86(2)
F(38) F(37) C(67) F(39) -10(2)
F(38) F(37) C(67) F(40) -23(2)
F(38) F(37) C(67) F(41) -121(2)
F(38) F(37) C(67) F(42) -134(2)
F(38) F(37) C(67) C(63) 113(2)
C(67) F(37) F(38) F(39) 16(3)
F(37) F(38) F(39) F(40) 5(5)
F(37) F(38) F(39) C(67) -20(4)
F(37) F(38) C(67) F(39) 170(2)
F(37) F(38) C(67) F(40) 160(2)
F(37) F(38) C(67) F(41) 65(2)
F(37) F(38) C(67) F(42) 50(2)
F(37) F(38) C(67) C(63) -76(2)
F(39) F(38) C(67) F(37) -170(2)
F(39) F(38) C(67) F(40) -9.7(8)
F(39) F(38) C(67) F(41) -105.3(11)
F(39) F(38) C(67) F(42) -119.8(9)
F(39) F(38) C(67) C(63) 113.5(11)
C(67) F(38) F(39) F(40) 25.0(18)
F(38) F(39) F(40) C(67) -18.4(13)
F(38) F(39) C(67) F(37) 3.6(8)
F(38) F(39) C(67) F(40) 159.6(16)
F(38) F(39) C(67) F(41) 111.0(13)
F(38) F(39) C(67) F(42) 109.1(12)
F(38) F(39) C(67) C(63) -116.0(11)
F(40) F(39) C(67) F(37) -156.1(14)
F(40) F(39) C(67) F(38) -159.6(16)
F(40) F(39) C(67) F(41) -48.7(17)
F(40) F(39) C(67) F(42) -50.6(17)
F(40) F(39) C(67) C(63) 84.3(15)
F(39) F(40) C(67) F(37) 29.5(18)
F(39) F(40) C(67) F(38) 21.0(16)
F(39) F(40) C(67) F(41) 134.3(16)
F(39) F(40) C(67) F(42) 137.5(15)
F(39) F(40) C(67) C(63) -107.0(15)
F(42) F(41) C(67) F(37) -67(4)
F(42) F(41) C(67) F(38) -86(4)
F(42) F(41) C(67) F(39) -173(3)
F(42) F(41) C(67) F(40) 167(3)
F(42) F(41) C(67) C(63) 55(4)
F(41) F(42) C(67) F(37) 115(4)
F(41) F(42) C(67) F(38) 100(4)
F(41) F(42) C(67) F(39) 8(4)
F(41) F(42) C(67) F(40) -14(4)
F(41) F(42) C(67) C(63) -129(3)
F(44) F(43) F(45) F(46) -162(6)
F(44) F(43) F(45) C(68) -136(6)
F(45) F(43) F(44) C(68) 39(5)
F(44) F(43) F(51) F(49) 26(6)
F(44) F(43) F(51) F(50) 25(8)
F(44) F(43) F(51) C(68) -9(5)
F(51) F(43) F(44) F(45) -31(8)
F(51) F(43) F(44) C(68) 8(4)
F(44) F(43) C(68) F(45) 16(2)
F(44) F(43) C(68) F(46) 35(2)
F(44) F(43) C(68) F(47) 59(2)
F(44) F(43) C(68) F(48) 94(2)
F(44) F(43) C(68) F(49) 146(2)
F(44) F(43) C(68) F(50) 166(2)
F(44) F(43) C(68) F(51) 175(3)
F(44) F(43) C(68) C(65) -84(2)
C(68) F(43) F(44) F(45) -39(5)
F(45) F(43) F(51) F(49) 12(3)
F(45) F(43) F(51) F(50) 11(6)
F(45) F(43) F(51) C(68) -23(2)
F(51) F(43) F(45) F(44) 158(6)
F(51) F(43) F(45) F(46) -4(3)
F(51) F(43) F(45) C(68) 22.0(19)
F(45) F(43) C(68) F(44) -16(2)
F(45) F(43) C(68) F(46) 18.9(16)
F(45) F(43) C(68) F(47) 42.2(19)
F(45) F(43) C(68) F(48) 78(2)
F(45) F(43) C(68) F(49) 129.9(17)
F(45) F(43) C(68) F(50) 149.5(15)
F(45) F(43) C(68) F(51) 158.1(18)
F(45) F(43) C(68) C(65) -100.5(14)
C(68) F(43) F(45) F(44) 136(6)
C(68) F(43) F(45) F(46) -26(2)
F(51) F(43) C(68) F(44) -175(3)
F(51) F(43) C(68) F(45) -158.1(18)
F(51) F(43) C(68) F(46) -139.1(15)
F(51) F(43) C(68) F(47) -115.8(16)
F(51) F(43) C(68) F(48) -81(2)
F(51) F(43) C(68) F(49) -28.2(16)
F(51) F(43) C(68) F(50) -8.6(12)
F(51) F(43) C(68) C(65) 101.5(13)
C(68) F(43) F(51) F(49) 34.8(19)
C(68) F(43) F(51) F(50) 34(4)
F(43) F(44) F(45) F(46) 28(9)
F(43) F(44) F(45) C(68) 40(5)
F(43) F(44) C(68) F(45) -151(3)
F(43) F(44) C(68) F(46) -145(2)
F(43) F(44) C(68) F(47) -132(2)
F(43) F(44) C(68) F(48) -107(2)
F(43) F(44) C(68) F(49) -39(3)
F(43) F(44) C(68) F(50) -14(2)
F(43) F(44) C(68) F(51) -5(2)
F(43) F(44) C(68) C(65) 106(2)
F(45) F(44) C(68) F(43) 151(3)
F(45) F(44) C(68) F(46) 6(2)
F(45) F(44) C(68) F(47) 19(2)
F(45) F(44) C(68) F(48) 44(2)
F(45) F(44) C(68) F(49) 111(2)
F(45) F(44) C(68) F(50) 136(2)
F(45) F(44) C(68) F(51) 146(2)
F(45) F(44) C(68) C(65) -103(2)
C(68) F(44) F(45) F(43) -40(5)
C(68) F(44) F(45) F(46) -12(4)
F(43) F(45) F(46) F(47) 2(4)
F(43) F(45) F(46) F(48) -2(3)
F(43) F(45) F(46) C(68) 27(2)
F(43) F(45) C(68) F(44) 16(2)
F(43) F(45) C(68) F(46) -157.1(19)
F(43) F(45) C(68) F(47) -146.6(15)
F(43) F(45) C(68) F(48) -129.4(16)
F(43) F(45) C(68) F(49) -70(2)
F(43) F(45) C(68) F(50) -36.4(17)
F(43) F(45) C(68) F(51) -20.0(16)
F(43) F(45) C(68) C(65) 102.6(14)
F(44) F(45) F(46) F(47) -11(7)
F(44) F(45) F(46) F(48) -15(6)
F(44) F(45) F(46) C(68) 14(5)
F(44) F(45) C(68) F(43) -16(2)
F(44) F(45) C(68) F(46) -173(2)
F(44) F(45) C(68) F(47) -162(2)
F(44) F(45) C(68) F(48) -145(2)
F(44) F(45) C(68) F(49) -86(2)
F(44) F(45) C(68) F(50) -52(2)
F(44) F(45) C(68) F(51) -36(2)
F(44) F(45) C(68) C(65) 87(2)
F(46) F(45) C(68) F(43) 157.1(19)
F(46) F(45) C(68) F(44) 173(2)
F(46) F(45) C(68) F(47) 10.5(13)
F(46) F(45) C(68) F(48) 27.7(16)
F(46) F(45) C(68) F(49) 87(2)
F(46) F(45) C(68) F(50) 120.7(16)
F(46) F(45) C(68) F(51) 137.1(15)
F(46) F(45) C(68) C(65) -100.2(13)
C(68) F(45) F(46) F(47) -25(3)
C(68) F(45) F(46) F(48) -28.7(16)
F(45) F(46) F(47) F(48) -13(7)
F(45) F(46) F(47) F(49) -5(4)
F(45) F(46) F(47) C(68) 23(2)
F(45) F(46) F(48) F(47) 170(6)
F(45) F(46) F(48) F(49) -0(2)
F(45) F(46) F(48) C(68) 29.2(16)
F(45) F(46) C(68) F(43) -17.0(14)
F(45) F(46) C(68) F(44) -3.2(12)
F(45) F(46) C(68) F(47) -160(2)
F(45) F(46) C(68) F(48) -149.5(17)
F(45) F(46) C(68) F(49) -123.0(16)
F(45) F(46) C(68) F(50) -104.7(18)
F(45) F(46) C(68) F(51) -76(2)
F(45) F(46) C(68) C(65) 105.0(13)
F(47) F(46) F(48) F(49) -170(5)
F(47) F(46) F(48) C(68) -140(5)
F(48) F(46) F(47) F(49) 7(4)
F(48) F(46) F(47) C(68) 35(5)
F(47) F(46) C(68) F(43) 143(2)
F(47) F(46) C(68) F(44) 157(2)
F(47) F(46) C(68) F(45) 160(2)
F(47) F(46) C(68) F(48) 10.9(17)
F(47) F(46) C(68) F(49) 37(2)
F(47) F(46) C(68) F(50) 56(2)
F(47) F(46) C(68) F(51) 85(2)
F(47) F(46) C(68) C(65) -94.6(18)
C(68) F(46) F(47) F(48) -35(5)
C(68) F(46) F(47) F(49) -27.9(15)
F(48) F(46) C(68) F(43) 132.5(15)
F(48) F(46) C(68) F(44) 146.3(14)
F(48) F(46) C(68) F(45) 149.5(17)
F(48) F(46) C(68) F(47) -10.9(17)
F(48) F(46) C(68) F(49) 26.5(16)
F(48) F(46) C(68) F(50) 45(2)
F(48) F(46) C(68) F(51) 74(2)
F(48) F(46) C(68) C(65) -105.5(12)
C(68) F(46) F(48) F(47) 140(5)
C(68) F(46) F(48) F(49) -29.3(17)
F(46) F(47) F(48) F(49) 13(7)
F(46) F(47) F(48) C(68) 35(5)
F(46) F(47) F(49) F(48) -172(4)
F(46) F(47) F(49) F(50) 22(5)
F(46) F(47) F(49) F(51) 14(3)
F(46) F(47) F(49) C(68) 38(2)
F(46) F(47) C(68) F(43) -46(2)
F(46) F(47) C(68) F(44) -24(2)
F(46) F(47) C(68) F(45) -16(2)
F(46) F(47) C(68) F(48) -160(3)
F(46) F(47) C(68) F(49) -144(2)
F(46) F(47) C(68) F(50) -139(2)
F(46) F(47) C(68) F(51) -124(2)
F(46) F(47) C(68) C(65) 98(2)
F(48) F(47) F(49) F(50) -166(6)
F(48) F(47) F(49) F(51) -174(4)
F(48) F(47) F(49) C(68) -150(4)
F(49) F(47) F(48) F(46) -13(7)
F(49) F(47) F(48) C(68) 22(3)
F(48) F(47) C(68) F(43) 114(2)
F(48) F(47) C(68) F(44) 136(2)
F(48) F(47) C(68) F(45) 144(2)
F(48) F(47) C(68) F(46) 160(3)
F(48) F(47) C(68) F(49) 15(2)
F(48) F(47) C(68) F(50) 21(2)
F(48) F(47) C(68) F(51) 36(2)
F(48) F(47) C(68) C(65) -102(2)
C(68) F(47) F(48) F(46) -35(5)
C(68) F(47) F(48) F(49) -22(3)
F(49) F(47) C(68) F(43) 98.4(18)
F(49) F(47) C(68) F(44) 120.2(15)
F(49) F(47) C(68) F(45) 128.2(14)
F(49) F(47) C(68) F(46) 144(2)
F(49) F(47) C(68) F(48) -15(2)
F(49) F(47) C(68) F(50) 5.3(13)
F(49) F(47) C(68) F(51) 20.2(18)
F(49) F(47) C(68) C(65) -117.5(13)
C(68) F(47) F(49) F(48) 150(4)
C(68) F(47) F(49) F(50) -16(3)
C(68) F(47) F(49) F(51) -23.6(19)
F(46) F(48) F(49) F(47) 5(2)
F(46) F(48) F(49) F(50) 26(7)
F(46) F(48) F(49) F(51) 12(4)
F(46) F(48) F(49) C(68) 29.5(17)
F(46) F(48) C(68) F(43) -76(2)
F(46) F(48) C(68) F(44) -44.6(19)
F(46) F(48) C(68) F(45) -26.2(16)
F(46) F(48) C(68) F(47) 13(2)
F(46) F(48) C(68) F(49) -148.5(19)
F(46) F(48) C(68) F(50) -147.7(15)
F(46) F(48) C(68) F(51) -138.6(17)
F(46) F(48) C(68) C(65) 102.0(14)
F(47) F(48) F(49) F(50) 21(9)
F(47) F(48) F(49) F(51) 7(5)
F(47) F(48) F(49) C(68) 25(3)
F(47) F(48) C(68) F(43) -89(2)
F(47) F(48) C(68) F(44) -57(2)
F(47) F(48) C(68) F(45) -39(2)
F(47) F(48) C(68) F(46) -13(2)
F(47) F(48) C(68) F(49) -161(2)
F(47) F(48) C(68) F(50) -160(2)
F(47) F(48) C(68) F(51) -151(2)
F(47) F(48) C(68) C(65) 89(2)
F(49) F(48) C(68) F(43) 73(2)
F(49) F(48) C(68) F(44) 104(2)
F(49) F(48) C(68) F(45) 122.3(17)
F(49) F(48) C(68) F(46) 148.5(19)
F(49) F(48) C(68) F(47) 161(2)
F(49) F(48) C(68) F(50) 0.8(14)
F(49) F(48) C(68) F(51) 9.9(18)
F(49) F(48) C(68) C(65) -109.5(15)
C(68) F(48) F(49) F(47) -25(3)
C(68) F(48) F(49) F(50) -4(6)
C(68) F(48) F(49) F(51) -17(3)
F(47) F(49) F(50) F(51) -21(8)
F(47) F(49) F(50) C(68) 12(2)
F(47) F(49) F(51) F(43) -15(2)
F(47) F(49) F(51) F(50) 164(6)
F(47) F(49) F(51) C(68) 19.3(16)
F(47) F(49) C(68) F(43) -124.4(14)
F(47) F(49) C(68) F(44) -109.1(16)
F(47) F(49) C(68) F(45) -79.2(17)
F(47) F(49) C(68) F(46) -19.5(14)
F(47) F(49) C(68) F(48) 8.9(14)
F(47) F(49) C(68) F(50) -169(2)
F(47) F(49) C(68) F(51) -158.1(19)
F(47) F(49) C(68) C(65) 108.4(12)
F(48) F(49) F(50) F(51) -30(10)
F(48) F(49) F(50) C(68) 4(5)
F(48) F(49) F(51) F(43) -17(4)
F(48) F(49) F(51) F(50) 161(6)
F(48) F(49) F(51) C(68) 17(2)
F(48) F(49) C(68) F(43) -133.2(16)
F(48) F(49) C(68) F(44) -118.0(17)
F(48) F(49) C(68) F(45) -88(2)
F(48) F(49) C(68) F(46) -28.4(18)
F(48) F(49) C(68) F(47) -8.9(14)
F(48) F(49) C(68) F(50) -178(3)
F(48) F(49) C(68) F(51) -167(2)
F(48) F(49) C(68) C(65) 99.5(15)
F(50) F(49) F(51) F(43) -178(5)
F(50) F(49) F(51) C(68) -144(6)
F(51) F(49) F(50) C(68) 33(5)
F(50) F(49) C(68) F(43) 45(2)
F(50) F(49) C(68) F(44) 60(2)
F(50) F(49) C(68) F(45) 90(2)
F(50) F(49) C(68) F(46) 150(2)
F(50) F(49) C(68) F(47) 169(2)
F(50) F(49) C(68) F(48) 178(3)
F(50) F(49) C(68) F(51) 11(2)
F(50) F(49) C(68) C(65) -82(2)
C(68) F(49) F(50) F(51) -33(5)
F(51) F(49) C(68) F(43) 34(2)
F(51) F(49) C(68) F(44) 49(2)
F(51) F(49) C(68) F(45) 79(2)
F(51) F(49) C(68) F(46) 139(2)
F(51) F(49) C(68) F(47) 158.1(19)
F(51) F(49) C(68) F(48) 167(2)
F(51) F(49) C(68) F(50) -11(2)
F(51) F(49) C(68) C(65) -93.5(18)
C(68) F(49) F(51) F(43) -34.0(17)
C(68) F(49) F(51) F(50) 144(6)
F(49) F(50) F(51) F(43) 2(7)
F(49) F(50) F(51) C(68) 31(5)
F(49) F(50) C(68) F(43) -136(2)
F(49) F(50) C(68) F(44) -130(2)
F(49) F(50) C(68) F(45) -109(2)
F(49) F(50) C(68) F(46) -39(3)
F(49) F(50) C(68) F(47) -11(2)
F(49) F(50) C(68) F(48) -1(2)
F(49) F(50) C(68) F(51) -157(4)
F(49) F(50) C(68) C(65) 111(2)
F(51) F(50) C(68) F(43) 21(3)
F(51) F(50) C(68) F(44) 27(3)
F(51) F(50) C(68) F(45) 47(3)
F(51) F(50) C(68) F(46) 117(3)
F(51) F(50) C(68) F(47) 145(3)
F(51) F(50) C(68) F(48) 155(3)
F(51) F(50) C(68) F(49) 157(4)
F(51) F(50) C(68) C(65) -93(3)
C(68) F(50) F(51) F(43) -29(4)
C(68) F(50) F(51) F(49) -31(5)
F(43) F(51) C(68) F(44) 2.2(12)
F(43) F(51) C(68) F(45) 16.7(14)
F(43) F(51) C(68) F(46) 73(2)
F(43) F(51) C(68) F(47) 114.8(18)
F(43) F(51) C(68) F(48) 131.1(15)
F(43) F(51) C(68) F(49) 142(2)
F(43) F(51) C(68) F(50) 156(3)
F(43) F(51) C(68) C(65) -107.8(12)
F(49) F(51) C(68) F(43) -142(2)
F(49) F(51) C(68) F(44) -139.7(18)
F(49) F(51) C(68) F(45) -125.2(18)
F(49) F(51) C(68) F(46) -69(2)
F(49) F(51) C(68) F(47) -27(2)
F(49) F(51) C(68) F(48) -10.8(19)
F(49) F(51) C(68) F(50) 14(2)
F(49) F(51) C(68) C(65) 110.3(16)
F(50) F(51) C(68) F(43) -156(3)
F(50) F(51) C(68) F(44) -154(3)
F(50) F(51) C(68) F(45) -140(3)
F(50) F(51) C(68) F(46) -83(4)
F(50) F(51) C(68) F(47) -42(3)
F(50) F(51) C(68) F(48) -25(3)
F(50) F(51) C(68) F(49) -14(2)
F(50) F(51) C(68) C(65) 96(3)
Ir(1) C(1) C(2) C(3) -62.1(5)
Ir(1) C(1) C(2) C(7) 122.5(8)
Ir(1) C(1) C(5) C(4) 57.5(5)
Ir(1) C(1) C(5) C(10) -120.9(7)
C(2) C(1) C(5) Ir(1) -62.8(5)
C(2) C(1) C(5) C(4) -5.4(8)
C(2) C(1) C(5) C(10) 176.3(7)
C(5) C(1) C(2) Ir(1) 64.4(5)
C(5) C(1) C(2) C(3) 2.3(8)
C(5) C(1) C(2) C(7) -173.1(7)
C(6) C(1) C(2) Ir(1) -124.5(7)
C(6) C(1) C(2) C(3) 173.4(7)
C(6) C(1) C(2) C(7) -2.1(12)
C(6) C(1) C(5) Ir(1) 126.4(8)
C(6) C(1) C(5) C(4) -176.2(7)
C(6) C(1) C(5) C(10) 5.5(12)
Ir(1) C(2) C(3) C(4) -60.7(5)
Ir(1) C(2) C(3) C(8) 120.9(8)
C(1) C(2) C(3) Ir(1) 62.3(5)
C(1) C(2) C(3) C(4) 1.6(8)
C(1) C(2) C(3) C(8) -176.8(7)
C(7) C(2) C(3) Ir(1) -122.3(8)
C(7) C(2) C(3) C(4) 177.0(7)
C(7) C(2) C(3) C(8) -1.4(13)
Ir(1) C(3) C(4) C(5) -66.8(4)
Ir(1) C(3) C(4) C(9) 124.2(7)
C(2) C(3) C(4) Ir(1) 61.9(5)
C(2) C(3) C(4) C(5) -4.9(8)
C(2) C(3) C(4) C(9) -173.9(7)
C(8) C(3) C(4) Ir(1) -119.7(8)
C(8) C(3) C(4) C(5) 173.5(7)
C(8) C(3) C(4) C(9) 4.5(12)
Ir(1) C(4) C(5) C(1) -58.7(5)
Ir(1) C(4) C(5) C(10) 119.6(7)
C(3) C(4) C(5) Ir(1) 65.0(4)
C(3) C(4) C(5) C(1) 6.3(8)
C(3) C(4) C(5) C(10) -175.4(7)
C(9) C(4) C(5) Ir(1) -126.2(8)
C(9) C(4) C(5) C(1) 175.1(7)
C(9) C(4) C(5) C(10) -6.6(12)
S(1) C(11) C(12) C(13) 174.3(7)
S(1) C(11) C(12) C(17) -4.2(13)
S(1) C(11) C(16) C(15) -173.6(7)
S(1) C(11) C(16) C(26) 3.9(13)
C(12) C(11) C(16) C(15) -0.4(11)
C(12) C(11) C(16) C(26) 177.1(8)
C(16) C(11) C(12) C(13) 1.2(13)
C(16) C(11) C(12) C(17) -177.3(9)
C(11) C(12) C(13) C(14) -0.5(12)
C(11) C(12) C(17) C(18) -114.9(10)
C(11) C(12) C(17) C(22) 71.2(12)
C(13) C(12) C(17) C(18) 66.6(12)
C(13) C(12) C(17) C(22) -107.4(10)
C(17) C(12) C(13) C(14) 178.1(10)
C(12) C(13) C(14) C(15) -1.2(17)
C(13) C(14) C(15) C(16) 2.1(16)
C(14) C(15) C(16) C(11) -1.3(15)
C(14) C(15) C(16) C(26) -179.0(9)
C(11) C(16) C(26) C(27) -73.0(12)
C(11) C(16) C(26) C(31) 113.7(10)
C(15) C(16) C(26) C(27) 104.6(10)
C(15) C(16) C(26) C(31) -68.8(11)
C(12) C(17) C(18) C(19) -176.7(8)
C(12) C(17) C(18) C(23) 1.2(13)
C(12) C(17) C(22) C(21) 176.3(8)
C(12) C(17) C(22) C(25) 0.5(11)
C(18) C(17) C(22) C(21) 2.2(13)
C(18) C(17) C(22) C(25) -173.5(8)
C(22) C(17) C(18) C(19) -2.5(13)
C(22) C(17) C(18) C(23) 175.4(8)
C(17) C(18) C(19) C(20) 0.8(14)
C(23) C(18) C(19) C(20) -177.1(10)
C(18) C(19) C(20) C(21) 1.1(17)
C(18) C(19) C(20) C(24) 179.6(10)
C(19) C(20) C(21) C(22) -1.4(17)
C(24) C(20) C(21) C(22) -179.9(10)
C(20) C(21) C(22) C(17) -0.2(12)
C(20) C(21) C(22) C(25) 175.5(9)
C(16) C(26) C(27) C(28) -173.9(7)
C(16) C(26) C(27) C(32) 4.7(12)
C(16) C(26) C(31) C(30) 174.4(7)
C(16) C(26) C(31) C(34) -4.7(11)
C(27) C(26) C(31) C(30) 0.9(11)
C(27) C(26) C(31) C(34) -178.2(7)
C(31) C(26) C(27) C(28) -0.5(12)
C(31) C(26) C(27) C(32) 178.1(7)
C(26) C(27) C(28) C(29) 1.2(14)
C(32) C(27) C(28) C(29) -177.4(8)
C(27) C(28) C(29) C(30) -2.1(14)
C(27) C(28) C(29) C(33) 177.2(9)
C(28) C(29) C(30) C(31) 2.5(14)
C(33) C(29) C(30) C(31) -176.8(8)
C(29) C(30) C(31) C(26) -1.9(13)
C(29) C(30) C(31) C(34) 177.2(8)
C(38) C(37) C(42) C(41) -0.7(12)
C(42) C(37) C(38) C(39) 0.5(10)
C(38) C(37) B(1) C(45) 43.0(10)
C(38) C(37) B(1) C(53) 159.4(7)
C(38) C(37) B(1) C(61) -81.5(8)
B(1) C(37) C(38) C(39) 174.3(7)
C(42) C(37) B(1) C(45) -143.6(7)
C(42) C(37) B(1) C(53) -27.2(10)
C(42) C(37) B(1) C(61) 91.9(8)
B(1) C(37) C(42) C(41) -174.5(7)
C(37) C(38) C(39) C(40) -0.2(9)
C(37) C(38) C(39) C(43) -179.8(5)
C(38) C(39) C(40) C(41) 0.2(9)
C(38) C(39) C(43) F(1) 125.3(8)
C(38) C(39) C(43) F(2) 5.3(12)
C(38) C(39) C(43) F(3) -116.0(8)
C(40) C(39) C(43) F(1) -54.3(10)
C(40) C(39) C(43) F(2) -174.3(7)
C(40) C(39) C(43) F(3) 64.4(10)
C(43) C(39) C(40) C(41) 179.8(6)
C(39) C(40) C(41) C(42) -0.5(11)
C(39) C(40) C(41) C(44) 179.9(7)
C(40) C(41) C(42) C(37) 0.8(13)
C(40) C(41) C(44) F(4) -154.6(14)
C(40) C(41) C(44) F(5) -126.4(11)
C(40) C(41) C(44) F(6) -96.3(18)
C(40) C(41) C(44) F(7) -30.3(17)
C(40) C(41) C(44) F(8) -3.4(17)
C(40) C(41) C(44) F(9) 26.2(16)
C(40) C(41) C(44) F(10) 88.3(16)
C(40) C(41) C(44) F(11) 115.8(12)
C(40) C(41) C(44) F(12) 134.4(14)
C(42) C(41) C(44) F(4) 25.7(18)
C(42) C(41) C(44) F(5) 54.0(13)
C(42) C(41) C(44) F(6) 84.1(18)
C(42) C(41) C(44) F(7) 150.1(13)
C(42) C(41) C(44) F(8) 176.9(12)
C(42) C(41) C(44) F(9) -153.4(13)
C(42) C(41) C(44) F(10) -91.3(16)
C(42) C(41) C(44) F(11) -63.8(13)
C(42) C(41) C(44) F(12) -45.3(17)
C(44) C(41) C(42) C(37) -179.6(9)
C(46) C(45) C(50) C(49) -1.1(10)
C(50) C(45) C(46) C(47) -1.3(11)
C(46) C(45) B(1) C(37) -160.6(6)
C(46) C(45) B(1) C(53) 79.0(7)
C(46) C(45) B(1) C(61) -41.9(9)
B(1) C(45) C(46) C(47) -174.6(7)
C(50) C(45) B(1) C(37) 26.7(10)
C(50) C(45) B(1) C(53) -93.7(7)
C(50) C(45) B(1) C(61) 145.5(6)
B(1) C(45) C(50) C(49) 171.9(7)
C(45) C(46) C(47) C(48) 2.3(13)
C(45) C(46) C(47) C(51) -176.9(8)
C(46) C(47) C(48) C(49) -0.8(13)
C(46) C(47) C(51) F(13) -107.1(16)
C(46) C(47) C(51) F(14) -129.0(11)
C(46) C(47) C(51) F(15) 130.2(10)
C(46) C(47) C(51) F(16) 107.6(16)
C(46) C(47) C(51) F(17) 23.5(14)
C(46) C(47) C(51) F(18) -15.3(14)
C(48) C(47) C(51) F(13) 73.6(16)
C(48) C(47) C(51) F(14) 51.7(14)
C(48) C(47) C(51) F(15) -49.0(13)
C(48) C(47) C(51) F(16) -71.7(18)
C(48) C(47) C(51) F(17) -155.8(10)
C(48) C(47) C(51) F(18) 165.4(10)
C(51) C(47) C(48) C(49) 178.4(8)
C(47) C(48) C(49) C(50) -1.6(12)
C(47) C(48) C(49) C(52) 178.2(8)
C(48) C(49) C(50) C(45) 2.6(12)
C(48) C(49) C(52) F(19) -82.1(9)
C(48) C(49) C(52) F(20) -110.3(9)
C(48) C(49) C(52) F(21) 161.6(9)
C(48) C(49) C(52) F(22) 137.0(8)
C(48) C(49) C(52) F(23) 38.1(12)
C(48) C(49) C(52) F(24) 15.0(13)
C(50) C(49) C(52) F(19) 97.7(10)
C(50) C(49) C(52) F(20) 69.5(11)
C(50) C(49) C(52) F(21) -18.7(12)
C(50) C(49) C(52) F(22) -43.3(10)
C(50) C(49) C(52) F(23) -142.2(9)
C(50) C(49) C(52) F(24) -165.3(9)
C(52) C(49) C(50) C(45) -177.1(7)
C(54) C(53) C(58) C(57) -0.2(8)
C(58) C(53) C(54) C(55) 0.5(9)
C(54) C(53) B(1) C(37) 135.6(7)
C(54) C(53) B(1) C(45) -101.8(7)
C(54) C(53) B(1) C(61) 21.1(9)
B(1) C(53) C(54) C(55) 177.9(7)
C(58) C(53) B(1) C(37) -47.1(9)
C(58) C(53) B(1) C(45) 75.5(7)
C(58) C(53) B(1) C(61) -161.6(6)
B(1) C(53) C(58) C(57) -177.8(7)
C(53) C(54) C(55) C(56) 0.2(9)
C(53) C(54) C(55) C(59) -178.8(7)
C(54) C(55) C(56) C(57) -1.2(12)
C(54) C(55) C(59) F(25) -53.2(11)
C(54) C(55) C(59) F(26) -14.8(13)
C(54) C(55) C(59) F(27) 67.3(14)
C(54) C(55) C(59) F(28) 96.9(10)
C(54) C(55) C(59) F(29) -171.8(10)
C(54) C(55) C(59) F(30) -145.4(9)
C(56) C(55) C(59) F(25) 127.8(9)
C(56) C(55) C(59) F(26) 166.2(9)
C(56) C(55) C(59) F(27) -111.7(12)
C(56) C(55) C(59) F(28) -82.2(10)
C(56) C(55) C(59) F(29) 9.2(14)
C(56) C(55) C(59) F(30) 35.6(13)
C(59) C(55) C(56) C(57) 177.8(8)
C(55) C(56) C(57) C(58) 1.4(12)
C(55) C(56) C(57) C(60) -179.4(8)
C(56) C(57) C(58) C(53) -0.7(12)
C(56) C(57) C(60) F(31) 111.5(9)
C(56) C(57) C(60) F(32) 136.5(11)
C(56) C(57) C(60) F(33) -137.9(9)
C(56) C(57) C(60) F(34) -109.3(9)
C(56) C(57) C(60) F(35) -10.4(13)
C(56) C(57) C(60) F(36) 8.9(14)
C(58) C(57) C(60) F(31) -69.3(10)
C(58) C(57) C(60) F(32) -44.3(13)
C(58) C(57) C(60) F(33) 41.4(13)
C(58) C(57) C(60) F(34) 69.9(10)
C(58) C(57) C(60) F(35) 168.8(9)
C(58) C(57) C(60) F(36) -171.8(9)
C(60) C(57) C(58) C(53) -180.0(6)
C(62) C(61) C(66) C(65) 2.6(10)
C(66) C(61) C(62) C(63) -2.0(10)
C(62) C(61) B(1) C(37) 104.1(7)
C(62) C(61) B(1) C(45) -20.3(9)
C(62) C(61) B(1) C(53) -136.9(6)
B(1) C(61) C(62) C(63) -179.3(6)
C(66) C(61) B(1) C(37) -73.0(7)
C(66) C(61) B(1) C(45) 162.5(6)
C(66) C(61) B(1) C(53) 45.9(8)
B(1) C(61) C(66) C(65) -180.0(6)
C(61) C(62) C(63) C(64) -0.4(8)
C(61) C(62) C(63) C(67) -174.8(7)
C(62) C(63) C(64) C(65) 2.2(10)
C(62) C(63) C(67) F(37) -45.3(11)
C(62) C(63) C(67) F(38) -23.7(13)
C(62) C(63) C(67) F(39) 68.8(11)
C(62) C(63) C(67) F(40) 98.1(9)
C(62) C(63) C(67) F(41) -163.0(11)
C(62) C(63) C(67) F(42) -151.2(8)
C(64) C(63) C(67) F(37) 140.2(8)
C(64) C(63) C(67) F(38) 161.8(10)
C(64) C(63) C(67) F(39) -105.7(10)
C(64) C(63) C(67) F(40) -76.4(10)
C(64) C(63) C(67) F(41) 22.5(14)
C(64) C(63) C(67) F(42) 34.3(11)
C(67) C(63) C(64) C(65) 176.6(7)
C(63) C(64) C(65) C(66) -1.7(10)
C(63) C(64) C(65) C(68) 179.0(7)
C(64) C(65) C(66) C(61) -0.8(11)
C(64) C(65) C(68) F(43) 43.0(15)
C(64) C(65) C(68) F(44) 17.5(13)
C(64) C(65) C(68) F(45) -9.6(14)
C(64) C(65) C(68) F(46) -69.9(13)
C(64) C(65) C(68) F(47) -105.1(11)
C(64) C(65) C(68) F(48) -135.3(11)
C(64) C(65) C(68) F(49) 163.8(14)
C(64) C(65) C(68) F(50) 133.8(10)
C(64) C(65) C(68) F(51) 110.6(12)
C(66) C(65) C(68) F(43) -136.3(13)
C(66) C(65) C(68) F(44) -161.8(11)
C(66) C(65) C(68) F(45) 171.1(11)
C(66) C(65) C(68) F(46) 110.8(13)
C(66) C(65) C(68) F(47) 75.5(12)
C(66) C(65) C(68) F(48) 45.4(13)
C(66) C(65) C(68) F(49) -15.5(16)
C(66) C(65) C(68) F(50) -45.6(11)
C(66) C(65) C(68) F(51) -68.7(13)
C(68) C(65) C(66) C(61) 178.5(6)
C(69) C(70) C(71) C(72) -179.7(14)
C(69) C(70) C(75) C(74) 179(2)
C(71) C(70) C(75) C(74) 0(2)
C(75) C(70) C(71) C(72) -1(2)
C(70) C(71) C(72) C(73) 2(3)
C(71) C(72) C(73) C(74) -2(3)
C(72) C(73) C(74) C(75) 1(2)
C(73) C(74) C(75) C(70) -0(2)
